data_7064191
loop_
_publ_author_name
'Sokolov, Vladislav A.'
'Bakulina, Olga'
'Boyarskaya, Irina A.'
'Spiridonova, Dar'ya V.'
'Kryukova, Mariya A.'
'Vasilyev, Aleksander'

_publ_section_title
;
 Synthesis of CCl3-substituted amides, ketones, indenes by intermolecular
 reactions of \b-CCl3-enones or \b-CCl3-\b-hydroxy ketones with various
 nucleophiles in CF3SO3H
;
_journal_name_full 'New Journal of Chemistry'
_journal_paper_doi 10.1039/D5NJ03928B
_journal_year 2026
_chemical_formula_moiety 'C27 H51 B21 N2'
_chemical_formula_sum 'C27 H51 B21 N2'
_chemical_formula_weight 630.70
_space_group_crystal_system monoclinic
_space_group_IT_number 14
_space_group_name_Hall '-P 2ybc'
_space_group_name_H-M_alt 'P 1 21/c 1'
_atom_sites_solution_hydrogens mixed
_atom_sites_solution_primary iterative
_audit_block_doi 10.5517/ccdc.csd.cc2pmww3
_audit_creation_date 2023-05-10
_audit_creation_method
;
Olex2 1.5
(compiled 2023.03.06 svn.rbb2c1857 for OlexSys, GUI svn.r6748)
;
_audit_update_record
;
2025-09-26 deposited with the CCDC.	2025-12-09 downloaded from the CCDC.
;
_cell_angle_alpha 90
_cell_angle_beta 102.3580(10)
_cell_angle_gamma 90
_cell_formula_units_Z 4
_cell_length_a 11.4018(3)
_cell_length_b 19.0846(6)
_cell_length_c 17.3716(6)
_cell_measurement_reflns_used 9894
_cell_measurement_temperature 150(2)
_cell_measurement_theta_max 27.10
_cell_measurement_theta_min 2.45
_cell_volume 3692.5(2)
_computing_cell_refinement 'SAINT V8.40B (?, 2016)'
_computing_data_reduction 'SAINT V8.40B (?, 2016)'
_computing_molecular_graphics 'Olex2 1.5 (Dolomanov et al., 2009)'
_computing_publication_material 'Olex2 1.5 (Dolomanov et al., 2009)'
_computing_structure_refinement 'XL  (Sheldrick, 2008)'
_computing_structure_solution 'olex2.solve 1.5 (Bourhis et al., 2015)'
_diffrn_ambient_temperature 150.00
_diffrn_measured_fraction_theta_full 0.999
_diffrn_measured_fraction_theta_max 0.998
_diffrn_measurement_device_type 'Bruker APEX-II CCD'
_diffrn_measurement_method '\f and \w scans'
_diffrn_radiation_type MoK\a
_diffrn_radiation_wavelength 0.71073
_diffrn_reflns_av_R_equivalents 0.0644
_diffrn_reflns_av_unetI/netI 0.0330
_diffrn_reflns_Laue_measured_fraction_full 0.999
_diffrn_reflns_Laue_measured_fraction_max 0.998
_diffrn_reflns_limit_h_max 14
_diffrn_reflns_limit_h_min -14
_diffrn_reflns_limit_k_max 24
_diffrn_reflns_limit_k_min -24
_diffrn_reflns_limit_l_max 22
_diffrn_reflns_limit_l_min -22
_diffrn_reflns_number 69368
_diffrn_reflns_point_group_measured_fraction_full 0.999
_diffrn_reflns_point_group_measured_fraction_max 0.998
_diffrn_reflns_theta_full 25.242
_diffrn_reflns_theta_max 27.119
_diffrn_reflns_theta_min 2.620
_diffrn_source_current 1.0
_diffrn_source_power 0.05
_diffrn_source_voltage 50.0
_diffrn_standards_number 0
_exptl_absorpt_coefficient_mu 0.056
_exptl_absorpt_correction_T_max 0.9588
_exptl_absorpt_correction_T_min 0.9015
_exptl_absorpt_correction_type multi-scan
_exptl_absorpt_process_details
;
SADABS-2016/2 (Bruker,2016/2) was used for absorption correction.
wR2(int) was 0.1119 before and 0.0652 after correction.
The Ratio of minimum to maximum transmission is 0.9402.
The \l/2 correction factor is Not present.
;
_exptl_crystal_colour colourless
_exptl_crystal_colour_primary colourless
_exptl_crystal_density_diffrn 1.135
_exptl_crystal_description block
_exptl_crystal_F_000 1328
_exptl_crystal_size_max 0.185
_exptl_crystal_size_mid 0.14
_exptl_crystal_size_min 0.12
_refine_diff_density_max 0.239
_refine_diff_density_min -0.223
_refine_diff_density_rms 0.042
_refine_ls_extinction_method none
_refine_ls_goodness_of_fit_ref 1.061
_refine_ls_hydrogen_treatment mixed
_refine_ls_matrix_type full
_refine_ls_number_parameters 463
_refine_ls_number_reflns 8153
_refine_ls_number_restraints 0
_refine_ls_restrained_S_all 1.061
_refine_ls_R_factor_all 0.0663
_refine_ls_R_factor_gt 0.0492
_refine_ls_shift/su_max 0.000
_refine_ls_shift/su_mean 0.000
_refine_ls_structure_factor_coef Fsqd
_refine_ls_weighting_details 'w=1/[\s^2^(Fo^2^)+(0.0558P)^2^+1.7360P] where P=(Fo^2^+2Fc^2^)/3'
_refine_ls_weighting_scheme calc
_refine_ls_wR_factor_gt 0.1233
_refine_ls_wR_factor_ref 0.1353
_reflns_Friedel_coverage 0.000
_reflns_number_gt 6494
_reflns_number_total 8153
_reflns_threshold_expression 'I > 2\s(I)'
_cod_data_source_file d5nj03928b2.cif
_cod_data_source_block IMes-HBMeoCb2
_cod_database_code 7064191
_shelx_shelxl_version_number 2018/3
_shelx_space_group_comment
;
The symmetry employed for this shelxl refinement is uniquely defined
by the following loop, which should always be used as a source of
symmetry information in preference to the above space-group names.
They are only intended as comments.
;
_shelx_estimated_absorpt_t_max 0.993
_shelx_estimated_absorpt_t_min 0.990
_olex2_refinement_description
;
1. Fixed Uiso
 At 1.2 times of:
  All B(H) groups, All C(H) groups
 At 1.5 times of:
  All C(H,H,H) groups
2.a Aromatic/amide H refined with riding coordinates:
 C20(H20), C14(H14), C9(H9), C12(H12), C18(H18), C8(H8)
2.b Idealised Me refined as rotating group:
 C22(H22A,H22B,H22C), C27(H27A,H27B,H27C), C3(H3A,H3B,H3C), C6(H6A,H6B,H6C),
 C24(H24A,H24B,H24C), C23(H23A,H23B,H23C), C25(H25A,H25B,H25C), C26(H26A,H26B,
 H26C)
2.c Boron cage BH refined with riding coordinates:
 B8(H8A), B12(H12A), B4(H4), B5(H5), B9(H9A), B3(H3), B13(H13), B11(H11),
 B2(H2), B15(H15), B7(H7), B20(H20A), B10(H10), B19(H19), B6(H6), B16(H16),
 B14(H14A), B21(H21), B17(H17), B18(H18A)
;
_olex2_submission_special_instructions 'No special instructions were received'

loop_
_space_group_symop_operation_xyz
'x, y, z'
'-x, y+1/2, -z+1/2'
'-x, -y, -z'
'x, -y-1/2, z-1/2'

loop_
_atom_site_label
_atom_site_type_symbol
_atom_site_fract_x
_atom_site_fract_y
_atom_site_fract_z
_atom_site_U_iso_or_equiv
_atom_site_adp_type
_atom_site_occupancy
_atom_site_site_symmetry_order
_atom_site_calc_flag
_atom_site_refinement_flags_posn
_atom_site_refinement_flags_adp
_atom_site_refinement_flags_occupancy
_atom_site_disorder_assembly
_atom_site_disorder_group
N2 N 0.18425(11) 0.34678(6) 0.77999(7) 0.0238(3) Uani 1 1 d . . . . .
N1 N 0.13597(11) 0.26533(6) 0.69299(7) 0.0236(3) Uani 1 1 d . . . . .
C16 C 0.10154(13) 0.22029(8) 0.62385(9) 0.0238(3) Uani 1 1 d . . . . .
C21 C -0.00435(13) 0.23779(8) 0.56912(9) 0.0260(3) Uani 1 1 d . . . . .
C15 C 0.29838(14) 0.40180(8) 0.90136(9) 0.0246(3) Uani 1 1 d . . . . .
C13 C 0.29209(15) 0.52853(8) 0.91724(10) 0.0285(3) Uani 1 1 d . . . . .
C19 C 0.01589(14) 0.13030(9) 0.49786(10) 0.0297(3) Uani 1 1 d . . . . .
C20 C -0.04323(14) 0.19227(9) 0.50609(9) 0.0293(3) Uani 1 1 d . . . . .
H20 H -0.112715 0.204201 0.467445 0.035 Uiso 1 1 calc R U . . .
C10 C 0.22414(14) 0.40936(8) 0.82649(9) 0.0238(3) Uani 1 1 d . . . . .
C17 C 0.15878(14) 0.15581(8) 0.62086(9) 0.0266(3) Uani 1 1 d . . . . .
C11 C 0.17019(14) 0.47378(8) 0.80077(9) 0.0264(3) Uani 1 1 d . . . . .
C7 C 0.21099(13) 0.32271(7) 0.71085(8) 0.0217(3) Uani 1 1 d . . . . .
C1 C 0.29099(13) 0.38275(7) 0.57852(9) 0.0221(3) Uani 1 1 d . . . . .
C14 C 0.33235(14) 0.46278(8) 0.94449(9) 0.0270(3) Uani 1 1 d . . . . .
H14 H 0.385269 0.459083 0.994620 0.032 Uiso 1 1 calc R U . . .
C4 C 0.45548(13) 0.32203(8) 0.70889(9) 0.0238(3) Uani 1 1 d . . . . .
C9 C 0.09946(14) 0.30570(8) 0.80375(10) 0.0291(3) Uani 1 1 d . . . . .
H9 H 0.068461 0.311808 0.849898 0.035 Uiso 1 1 calc R U . . .
C12 C 0.20813(15) 0.53267(8) 0.84600(10) 0.0293(3) Uani 1 1 d . . . . .
H12 H 0.176041 0.577118 0.827980 0.035 Uiso 1 1 calc R U . . .
C18 C 0.11583(14) 0.11318(8) 0.55575(10) 0.0298(3) Uani 1 1 d . . . . .
H18 H 0.156730 0.070592 0.550811 0.036 Uiso 1 1 calc R U . . .
C5 C 0.58497(13) 0.37145(9) 0.74466(9) 0.0283(3) Uani 1 1 d . . . . .
C8 C 0.06901(14) 0.25551(8) 0.74947(9) 0.0288(3) Uani 1 1 d . . . . .
H8 H 0.011540 0.219524 0.749758 0.035 Uiso 1 1 calc R U . . .
C22 C 0.33615(15) 0.33181(8) 0.93814(9) 0.0291(3) Uani 1 1 d . . . . .
H22A H 0.280277 0.317413 0.970902 0.044 Uiso 1 1 calc R U . . .
H22B H 0.417355 0.335434 0.970901 0.044 Uiso 1 1 calc R U . . .
H22C H 0.335433 0.296974 0.896601 0.044 Uiso 1 1 calc R U . . .
C2 C 0.26079(14) 0.47153(8) 0.55518(10) 0.0266(3) Uani 1 1 d . . . . .
C27 C -0.07931(15) 0.30163(9) 0.57581(11) 0.0337(4) Uani 1 1 d . . . . .
H27A H -0.085183 0.330787 0.528698 0.051 Uiso 1 1 calc R U . . .
H27B H -0.041614 0.328606 0.622572 0.051 Uiso 1 1 calc R U . . .
H27C H -0.159876 0.287002 0.580492 0.051 Uiso 1 1 calc R U . . .
C3 C 0.26952(17) 0.52717(8) 0.61851(11) 0.0351(4) Uani 1 1 d . . . . .
H3A H 0.338240 0.557751 0.617559 0.053 Uiso 1 1 calc R U . . .
H3B H 0.280294 0.504608 0.670230 0.053 Uiso 1 1 calc R U . . .
H3C H 0.195678 0.555084 0.608660 0.053 Uiso 1 1 calc R U . . .
C6 C 0.58069(15) 0.45049(9) 0.73892(10) 0.0345(4) Uani 1 1 d . . . . .
H6A H 0.496859 0.466013 0.725431 0.052 Uiso 1 1 calc R U . . .
H6B H 0.622165 0.465892 0.697950 0.052 Uiso 1 1 calc R U . . .
H6C H 0.620282 0.470815 0.789643 0.052 Uiso 1 1 calc R U . . .
C24 C 0.06521(15) 0.47844(9) 0.73184(10) 0.0341(4) Uani 1 1 d . . . . .
H24A H -0.006068 0.458356 0.746466 0.051 Uiso 1 1 calc R U . . .
H24B H 0.083328 0.452351 0.687203 0.051 Uiso 1 1 calc R U . . .
H24C H 0.049947 0.527660 0.716918 0.051 Uiso 1 1 calc R U . . .
C23 C 0.33495(18) 0.59360(9) 0.96394(11) 0.0392(4) Uani 1 1 d . . . . .
H23A H 0.377728 0.580369 1.017060 0.059 Uiso 1 1 calc R U . . .
H23B H 0.265840 0.623006 0.967482 0.059 Uiso 1 1 calc R U . . .
H23C H 0.389168 0.619756 0.937669 0.059 Uiso 1 1 calc R U . . .
C25 C 0.25525(16) 0.12696(9) 0.68585(10) 0.0355(4) Uani 1 1 d . . . . .
H25A H 0.247945 0.075838 0.687461 0.053 Uiso 1 1 calc R U . . .
H25B H 0.246538 0.146781 0.736370 0.053 Uiso 1 1 calc R U . . .
H25C H 0.334194 0.139422 0.676137 0.053 Uiso 1 1 calc R U . . .
C26 C -0.03015(17) 0.07967(10) 0.43174(11) 0.0398(4) Uani 1 1 d . . . . .
H26A H -0.095182 0.051539 0.444717 0.060 Uiso 1 1 calc R U . . .
H26B H 0.035249 0.048741 0.424513 0.060 Uiso 1 1 calc R U . . .
H26C H -0.060479 0.105814 0.382985 0.060 Uiso 1 1 calc R U . . .
B8 B 0.36665(16) 0.41829(9) 0.43842(10) 0.0253(4) Uani 1 1 d . . . . .
H8A H 0.441298 0.420499 0.405779 0.030 Uiso 1 1 calc R U . . .
B1 B 0.32205(14) 0.36173(9) 0.67447(10) 0.0219(3) Uani 1 1 d . . . . .
B12 B 0.57670(15) 0.32203(10) 0.66187(10) 0.0269(4) Uani 1 1 d . . . . .
H12A H 0.570057 0.345132 0.601819 0.032 Uiso 1 1 calc R U . . .
B4 B 0.35593(15) 0.34918(9) 0.50512(10) 0.0231(3) Uani 1 1 d . . . . .
H4 H 0.423408 0.305687 0.516020 0.028 Uiso 1 1 calc R U . . .
B5 B 0.39086(15) 0.43532(9) 0.54135(10) 0.0240(3) Uani 1 1 d . . . . .
H5 H 0.480946 0.449339 0.578160 0.029 Uiso 1 1 calc R U . . .
B9 B 0.30683(16) 0.49514(9) 0.47226(11) 0.0283(4) Uani 1 1 d . . . . .
H9A H 0.341790 0.548405 0.462002 0.034 Uiso 1 1 calc R U . . .
B3 B 0.20383(16) 0.33507(9) 0.50421(10) 0.0261(4) Uani 1 1 d . . . . .
H3 H 0.169183 0.281715 0.514421 0.031 Uiso 1 1 calc R U . . .
B13 B 0.50104(17) 0.24398(9) 0.67777(11) 0.0286(4) Uani 1 1 d . . . . .
H13 H 0.444759 0.213950 0.627829 0.034 Uiso 1 1 calc R U . . .
B11 B 0.21737(16) 0.44608(10) 0.39495(11) 0.0305(4) Uani 1 1 d . . . . .
H11 H 0.192572 0.466403 0.333107 0.037 Uiso 1 1 calc R U . . .
B2 B 0.14720(15) 0.41198(10) 0.53994(11) 0.0275(4) Uani 1 1 d . . . . .
H2 H 0.076459 0.410647 0.575804 0.033 Uiso 1 1 calc R U . . .
B15 B 0.51238(16) 0.33452(10) 0.80910(10) 0.0290(4) Uani 1 1 d . . . . .
H15 H 0.462608 0.366327 0.845890 0.035 Uiso 1 1 calc R U . . .
B7 B 0.24788(16) 0.35638(10) 0.41537(10) 0.0275(4) Uani 1 1 d . . . . .
H7 H 0.242908 0.317549 0.366443 0.033 Uiso 1 1 calc R U . . .
B20 B 0.67108(17) 0.33432(12) 0.82731(11) 0.0364(5) Uani 1 1 d . . . . .
H20A H 0.727256 0.364570 0.877100 0.044 Uiso 1 1 calc R U . . .
B10 B 0.15359(17) 0.48031(10) 0.47150(12) 0.0323(4) Uani 1 1 d . . . . .
H10 H 0.085884 0.523682 0.460722 0.039 Uiso 1 1 calc R U . . .
B19 B 0.59532(18) 0.25765(12) 0.84479(12) 0.0371(5) Uani 1 1 d . . . . .
H19 H 0.600741 0.236963 0.905787 0.044 Uiso 1 1 calc R U . . .
B6 B 0.11615(16) 0.39445(11) 0.43716(11) 0.0326(4) Uani 1 1 d . . . . .
H6 H 0.023775 0.380730 0.403657 0.039 Uiso 1 1 calc R U . . .
B16 B 0.71105(17) 0.32756(12) 0.73512(11) 0.0354(4) Uani 1 1 d . . . . .
H16 H 0.793452 0.353592 0.723294 0.042 Uiso 1 1 calc R U . . .
B14 B 0.46214(17) 0.25189(10) 0.77103(11) 0.0300(4) Uani 1 1 d . . . . .
H14A H 0.379565 0.227024 0.784079 0.036 Uiso 1 1 calc R U . . .
B21 B 0.71906(19) 0.25271(13) 0.79705(12) 0.0413(5) Uani 1 1 d . . . . .
H21 H 0.806687 0.228311 0.826133 0.050 Uiso 1 1 calc R U . . .
B17 B 0.66060(17) 0.24510(11) 0.69386(12) 0.0348(4) Uani 1 1 d . . . . .
H17 H 0.709729 0.215843 0.654588 0.042 Uiso 1 1 calc R U . . .
B18 B 0.58919(19) 0.20113(11) 0.76198(12) 0.0377(5) Uani 1 1 d . . . . .
H18A H 0.590956 0.142687 0.767983 0.045 Uiso 1 1 calc R U . . .
H1 H 0.3297(14) 0.4131(8) 0.7076(10) 0.024(4) Uiso 1 1 d . . . . .

loop_
_atom_site_aniso_label
_atom_site_aniso_U_11
_atom_site_aniso_U_22
_atom_site_aniso_U_33
_atom_site_aniso_U_23
_atom_site_aniso_U_13
_atom_site_aniso_U_12
N2 0.0265(6) 0.0233(6) 0.0214(6) -0.0008(5) 0.0050(5) 0.0000(5)
N1 0.0258(6) 0.0230(6) 0.0220(6) 0.0004(5) 0.0052(5) -0.0022(5)
C16 0.0251(7) 0.0242(7) 0.0223(7) -0.0015(6) 0.0055(6) -0.0055(6)
C21 0.0245(7) 0.0268(8) 0.0272(8) 0.0024(6) 0.0067(6) -0.0053(6)
C15 0.0274(7) 0.0256(7) 0.0214(7) 0.0004(6) 0.0068(6) 0.0028(6)
C13 0.0329(8) 0.0271(8) 0.0269(8) -0.0040(6) 0.0093(7) 0.0000(6)
C19 0.0289(8) 0.0339(8) 0.0272(8) -0.0041(7) 0.0076(6) -0.0094(7)
C20 0.0246(7) 0.0346(8) 0.0269(8) 0.0012(6) 0.0018(6) -0.0082(6)
C10 0.0277(7) 0.0224(7) 0.0220(7) -0.0030(6) 0.0068(6) 0.0001(6)
C17 0.0275(8) 0.0250(7) 0.0271(8) 0.0002(6) 0.0055(6) -0.0041(6)
C11 0.0283(8) 0.0285(8) 0.0229(8) 0.0019(6) 0.0064(6) 0.0030(6)
C7 0.0222(7) 0.0209(7) 0.0203(7) 0.0009(5) 0.0009(6) 0.0019(5)
C1 0.0223(7) 0.0209(7) 0.0224(7) 0.0010(6) 0.0032(6) -0.0004(5)
C14 0.0296(8) 0.0317(8) 0.0197(7) -0.0023(6) 0.0051(6) 0.0014(6)
C4 0.0218(7) 0.0277(7) 0.0206(7) -0.0016(6) 0.0017(6) -0.0010(6)
C9 0.0309(8) 0.0330(8) 0.0255(8) 0.0013(6) 0.0107(6) -0.0011(7)
C12 0.0352(8) 0.0240(8) 0.0291(8) 0.0012(6) 0.0079(7) 0.0051(6)
C18 0.0297(8) 0.0263(8) 0.0339(9) -0.0039(6) 0.0080(7) -0.0034(6)
C5 0.0214(7) 0.0384(9) 0.0237(8) -0.0058(7) 0.0019(6) -0.0024(6)
C8 0.0297(8) 0.0287(8) 0.0294(8) 0.0006(6) 0.0094(6) -0.0056(6)
C22 0.0360(8) 0.0267(8) 0.0241(8) 0.0020(6) 0.0051(7) 0.0027(6)
C2 0.0281(8) 0.0227(7) 0.0305(8) 0.0049(6) 0.0095(6) 0.0032(6)
C27 0.0278(8) 0.0313(8) 0.0409(10) 0.0017(7) 0.0051(7) -0.0010(7)
C3 0.0429(10) 0.0244(8) 0.0422(10) -0.0015(7) 0.0182(8) 0.0029(7)
C6 0.0314(8) 0.0366(9) 0.0349(9) -0.0098(7) 0.0060(7) -0.0099(7)
C24 0.0355(9) 0.0350(9) 0.0288(9) 0.0014(7) 0.0003(7) 0.0078(7)
C23 0.0502(11) 0.0296(9) 0.0359(10) -0.0075(7) 0.0052(8) 0.0004(8)
C25 0.0389(9) 0.0275(8) 0.0361(9) -0.0001(7) -0.0006(7) 0.0011(7)
C26 0.0396(10) 0.0426(10) 0.0358(10) -0.0118(8) 0.0050(8) -0.0100(8)
B8 0.0246(8) 0.0266(8) 0.0252(9) 0.0028(7) 0.0064(7) -0.0012(7)
B1 0.0213(8) 0.0235(8) 0.0201(8) 0.0003(6) 0.0023(6) -0.0006(6)
B12 0.0241(8) 0.0333(9) 0.0224(8) -0.0037(7) 0.0031(7) 0.0020(7)
B4 0.0244(8) 0.0232(8) 0.0212(8) -0.0006(6) 0.0035(6) -0.0020(6)
B5 0.0239(8) 0.0229(8) 0.0261(9) 0.0008(7) 0.0072(7) -0.0009(6)
B9 0.0282(9) 0.0264(9) 0.0326(10) 0.0068(7) 0.0113(7) 0.0026(7)
B3 0.0266(8) 0.0294(9) 0.0207(8) 0.0018(7) 0.0015(7) -0.0047(7)
B13 0.0314(9) 0.0276(9) 0.0257(9) 0.0005(7) 0.0039(7) 0.0052(7)
B11 0.0267(9) 0.0374(10) 0.0270(9) 0.0098(8) 0.0046(7) 0.0009(7)
B2 0.0218(8) 0.0324(9) 0.0278(9) 0.0078(7) 0.0047(7) 0.0015(7)
B15 0.0242(8) 0.0416(10) 0.0197(8) -0.0015(7) 0.0012(7) 0.0022(7)
B7 0.0289(9) 0.0315(9) 0.0207(8) 0.0033(7) 0.0023(7) -0.0044(7)
B20 0.0236(9) 0.0587(13) 0.0243(9) -0.0047(9) -0.0006(7) 0.0038(8)
B10 0.0256(9) 0.0358(10) 0.0361(10) 0.0127(8) 0.0080(8) 0.0064(7)
B19 0.0315(10) 0.0523(12) 0.0251(9) 0.0058(8) 0.0007(8) 0.0106(9)
B6 0.0242(9) 0.0448(11) 0.0268(9) 0.0106(8) 0.0012(7) -0.0022(8)
B16 0.0223(9) 0.0540(12) 0.0283(10) -0.0081(9) 0.0018(7) 0.0045(8)
B14 0.0320(9) 0.0316(9) 0.0248(9) 0.0051(7) 0.0026(7) 0.0034(7)
B21 0.0319(10) 0.0600(14) 0.0292(10) 0.0012(9) 0.0003(8) 0.0153(9)
B17 0.0311(9) 0.0428(11) 0.0297(10) -0.0009(8) 0.0049(8) 0.0110(8)
B18 0.0396(11) 0.0402(11) 0.0316(10) 0.0059(8) 0.0035(8) 0.0141(9)

loop_
_atom_type_symbol
_atom_type_description
_atom_type_scat_dispersion_real
_atom_type_scat_dispersion_imag
_atom_type_scat_source
C C 0.0033 0.0016 'International Tables Vol C Tables 4.2.6.8 and 6.1.1.4'
H H 0.0000 0.0000 'International Tables Vol C Tables 4.2.6.8 and 6.1.1.4'
B B 0.0013 0.0007 'International Tables Vol C Tables 4.2.6.8 and 6.1.1.4'
N N 0.0061 0.0033 'International Tables Vol C Tables 4.2.6.8 and 6.1.1.4'

loop_
_citation_id
_citation_doi
_citation_year
1 10.1021/acs.inorgchem.5c04710 2025

loop_
_geom_angle_atom_site_label_1
_geom_angle_atom_site_label_2
_geom_angle_atom_site_label_3
_geom_angle
_geom_angle_site_symmetry_1
_geom_angle_site_symmetry_3
_geom_angle_publ_flag
C7 N2 C10 130.84(13) . . ?
C9 N2 C10 117.16(13) . . ?
C9 N2 C7 111.84(13) . . ?
C7 N1 C16 134.01(12) . . ?
C8 N1 C16 114.38(12) . . ?
C8 N1 C7 110.98(12) . . ?
C21 C16 N1 117.16(13) . . ?
C17 C16 N1 120.18(13) . . ?
C17 C16 C21 121.53(14) . . ?
C16 C21 C27 123.94(14) . . ?
C20 C21 C16 117.74(14) . . ?
C20 C21 C27 118.31(14) . . ?
C10 C15 C22 123.23(14) . . ?
C14 C15 C10 117.19(14) . . ?
C14 C15 C22 119.48(13) . . ?
C14 C13 C12 117.96(14) . . ?
C14 C13 C23 121.17(15) . . ?
C12 C13 C23 120.85(15) . . ?
C20 C19 C18 117.96(15) . . ?
C20 C19 C26 121.93(15) . . ?
C18 C19 C26 119.97(16) . . ?
C21 C20 H20 118.9 . . ?
C19 C20 C21 122.27(15) . . ?
C19 C20 H20 118.9 . . ?
C15 C10 N2 119.02(13) . . ?
C15 C10 C11 121.52(14) . . ?
C11 C10 N2 118.50(13) . . ?
C16 C17 C25 124.53(14) . . ?
C18 C17 C16 117.25(14) . . ?
C18 C17 C25 117.99(14) . . ?
C10 C11 C24 121.67(14) . . ?
C12 C11 C10 117.84(14) . . ?
C12 C11 C24 120.14(14) . . ?
N2 C7 N1 102.57(12) . . ?
N2 C7 B1 119.86(12) . . ?
N1 C7 B1 137.41(13) . . ?
B1 C1 C2 116.67(11) . . ?
B1 C1 B4 127.72(12) . . ?
B1 C1 B5 119.37(12) . . ?
B1 C1 B3 125.96(12) . . ?
B1 C1 B2 116.38(12) . . ?
B4 C1 C2 106.29(11) . . ?
B4 C1 B5 61.51(9) . . ?
B5 C1 C2 58.06(9) . . ?
B3 C1 C2 106.53(11) . . ?
B3 C1 B4 61.19(9) . . ?
B3 C1 B5 110.27(11) . . ?
B3 C1 B2 61.92(10) . . ?
B2 C1 C2 58.41(9) . . ?
B2 C1 B4 110.77(12) . . ?
B2 C1 B5 108.17(11) . . ?
C15 C14 H14 118.7 . . ?
C13 C14 C15 122.65(14) . . ?
C13 C14 H14 118.7 . . ?
B1 C4 C5 120.74(12) . . ?
B1 C4 B12 125.18(12) . . ?
B1 C4 B13 126.32(12) . . ?
B1 C4 B15 114.04(12) . . ?
B1 C4 B14 119.27(12) . . ?
B12 C4 C5 58.33(9) . . ?
B13 C4 C5 107.01(11) . . ?
B13 C4 B12 61.76(10) . . ?
B13 C4 B15 111.33(12) . . ?
B13 C4 B14 62.66(10) . . ?
B15 C4 C5 57.66(9) . . ?
B15 C4 B12 107.73(11) . . ?
B14 C4 C5 106.11(11) . . ?
B14 C4 B12 111.21(12) . . ?
B14 C4 B15 61.25(10) . . ?
N2 C9 H9 126.6 . . ?
C8 C9 N2 106.86(14) . . ?
C8 C9 H9 126.6 . . ?
C13 C12 H12 119.1 . . ?
C11 C12 C13 121.90(14) . . ?
C11 C12 H12 119.1 . . ?
C19 C18 C17 122.81(15) . . ?
C19 C18 H18 118.6 . . ?
C17 C18 H18 118.6 . . ?
C6 C5 C4 120.09(13) . . ?
C6 C5 B12 120.06(14) . . ?
C6 C5 B15 116.64(14) . . ?
C6 C5 B20 118.26(14) . . ?
C6 C5 B16 120.03(14) . . ?
B12 C5 C4 60.82(9) . . ?
B12 C5 B20 113.40(13) . . ?
B15 C5 C4 60.84(9) . . ?
B15 C5 B12 112.53(13) . . ?
B15 C5 B20 62.85(11) . . ?
B15 C5 B16 113.86(14) . . ?
B20 C5 C4 111.35(13) . . ?
B16 C5 C4 111.47(12) . . ?
B16 C5 B12 62.69(10) . . ?
B16 C5 B20 62.15(11) . . ?
N1 C8 H8 126.1 . . ?
C9 C8 N1 107.74(14) . . ?
C9 C8 H8 126.1 . . ?
C15 C22 H22A 109.5 . . ?
C15 C22 H22B 109.5 . . ?
C15 C22 H22C 109.5 . . ?
H22A C22 H22B 109.5 . . ?
H22A C22 H22C 109.5 . . ?
H22B C22 H22C 109.5 . . ?
C3 C2 C1 121.86(13) . . ?
C3 C2 B5 117.61(13) . . ?
C3 C2 B9 116.47(13) . . ?
C3 C2 B2 120.68(14) . . ?
C3 C2 B10 118.43(13) . . ?
B5 C2 C1 60.47(9) . . ?
B5 C2 B2 111.40(12) . . ?
B9 C2 C1 111.76(12) . . ?
B9 C2 B5 63.25(10) . . ?
B9 C2 B2 114.15(13) . . ?
B2 C2 C1 59.81(9) . . ?
B10 C2 C1 111.25(12) . . ?
B10 C2 B5 114.20(13) . . ?
B10 C2 B9 62.81(10) . . ?
B10 C2 B2 63.09(10) . . ?
C21 C27 H27A 109.5 . . ?
C21 C27 H27B 109.5 . . ?
C21 C27 H27C 109.5 . . ?
H27A C27 H27B 109.5 . . ?
H27A C27 H27C 109.5 . . ?
H27B C27 H27C 109.5 . . ?
C2 C3 H3A 109.5 . . ?
C2 C3 H3B 109.5 . . ?
C2 C3 H3C 109.5 . . ?
H3A C3 H3B 109.5 . . ?
H3A C3 H3C 109.5 . . ?
H3B C3 H3C 109.5 . . ?
C5 C6 H6A 109.5 . . ?
C5 C6 H6B 109.5 . . ?
C5 C6 H6C 109.5 . . ?
H6A C6 H6B 109.5 . . ?
H6A C6 H6C 109.5 . . ?
H6B C6 H6C 109.5 . . ?
C11 C24 H24A 109.5 . . ?
C11 C24 H24B 109.5 . . ?
C11 C24 H24C 109.5 . . ?
H24A C24 H24B 109.5 . . ?
H24A C24 H24C 109.5 . . ?
H24B C24 H24C 109.5 . . ?
C13 C23 H23A 109.5 . . ?
C13 C23 H23B 109.5 . . ?
C13 C23 H23C 109.5 . . ?
H23A C23 H23B 109.5 . . ?
H23A C23 H23C 109.5 . . ?
H23B C23 H23C 109.5 . . ?
C17 C25 H25A 109.5 . . ?
C17 C25 H25B 109.5 . . ?
C17 C25 H25C 109.5 . . ?
H25A C25 H25B 109.5 . . ?
H25A C25 H25C 109.5 . . ?
H25B C25 H25C 109.5 . . ?
C19 C26 H26A 109.5 . . ?
C19 C26 H26B 109.5 . . ?
C19 C26 H26C 109.5 . . ?
H26A C26 H26B 109.5 . . ?
H26A C26 H26C 109.5 . . ?
H26B C26 H26C 109.5 . . ?
B4 B8 H8A 121.6 . . ?
B4 B8 B5 59.87(9) . . ?
B4 B8 B11 107.66(12) . . ?
B5 B8 H8A 122.0 . . ?
B5 B8 B11 107.40(13) . . ?
B9 B8 H8A 121.7 . . ?
B9 B8 B4 108.26(12) . . ?
B9 B8 B5 60.20(10) . . ?
B9 B8 B11 59.67(11) . . ?
B9 B8 B7 107.25(13) . . ?
B11 B8 H8A 122.2 . . ?
B7 B8 H8A 122.4 . . ?
B7 B8 B4 59.86(9) . . ?
B7 B8 B5 107.13(12) . . ?
B7 B8 B11 59.44(10) . . ?
C7 B1 H1 100.0(8) . . ?
C1 B1 C7 117.25(12) . . ?
C1 B1 C4 116.20(12) . . ?
C1 B1 H1 106.0(8) . . ?
C4 B1 C7 110.93(11) . . ?
C4 B1 H1 104.1(8) . . ?
C4 B12 H12A 122.1 . . ?
C4 B12 B13 57.84(10) . . ?
C4 B12 B16 108.21(12) . . ?
C4 B12 B17 106.28(13) . . ?
C5 B12 C4 60.85(9) . . ?
C5 B12 H12A 123.3 . . ?
C5 B12 B13 105.92(13) . . ?
C5 B12 B16 58.56(10) . . ?
C5 B12 B17 105.34(13) . . ?
B13 B12 H12A 122.5 . . ?
B13 B12 B16 108.23(14) . . ?
B13 B12 B17 60.25(11) . . ?
B16 B12 H12A 121.4 . . ?
B16 B12 B17 59.98(11) . . ?
B17 B12 H12A 122.8 . . ?
C1 B4 B8 107.81(12) . . ?
C1 B4 H4 122.5 . . ?
C1 B4 B5 59.62(9) . . ?
C1 B4 B3 58.95(9) . . ?
C1 B4 B7 107.04(12) . . ?
B8 B4 H4 121.3 . . ?
B5 B4 B8 60.14(10) . . ?
B5 B4 H4 122.2 . . ?
B3 B4 B8 108.32(12) . . ?
B3 B4 H4 122.0 . . ?
B3 B4 B5 106.99(12) . . ?
B3 B4 B7 60.26(10) . . ?
B7 B4 B8 60.07(10) . . ?
B7 B4 H4 121.9 . . ?
B7 B4 B5 107.51(12) . . ?
C1 B5 B8 107.10(12) . . ?
C1 B5 B4 58.88(9) . . ?
C1 B5 H5 121.2 . . ?
C1 B5 B9 108.61(12) . . ?
C2 B5 C1 61.47(9) . . ?
C2 B5 B8 105.30(12) . . ?
C2 B5 B4 106.88(12) . . ?
C2 B5 H5 122.9 . . ?
C2 B5 B9 58.29(9) . . ?
B8 B5 H5 122.9 . . ?
B8 B5 B9 59.63(10) . . ?
B4 B5 B8 59.99(9) . . ?
B4 B5 H5 122.2 . . ?
B4 B5 B9 107.90(12) . . ?
B9 B5 H5 121.8 . . ?
C2 B9 B8 105.85(12) . . ?
C2 B9 B5 58.46(9) . . ?
C2 B9 H9A 124.2 . . ?
C2 B9 B11 105.72(12) . . ?
C2 B9 B10 58.58(10) . . ?
B8 B9 B5 60.17(10) . . ?
B8 B9 H9A 121.6 . . ?
B8 B9 B11 60.68(10) . . ?
B5 B9 H9A 122.1 . . ?
B11 B9 B5 108.17(13) . . ?
B11 B9 H9A 121.7 . . ?
B10 B9 B8 108.38(13) . . ?
B10 B9 B5 106.91(12) . . ?
B10 B9 H9A 122.0 . . ?
B10 B9 B11 60.10(11) . . ?
C1 B3 B4 59.86(9) . . ?
C1 B3 H3 122.1 . . ?
C1 B3 B2 59.41(9) . . ?
C1 B3 B7 107.94(12) . . ?
C1 B3 B6 108.08(13) . . ?
B4 B3 H3 121.4 . . ?
B4 B3 B2 107.72(12) . . ?
B4 B3 B7 60.48(10) . . ?
B4 B3 B6 109.01(12) . . ?
B2 B3 H3 122.1 . . ?
B2 B3 B7 107.96(13) . . ?
B2 B3 B6 60.20(11) . . ?
B7 B3 H3 121.5 . . ?
B7 B3 B6 60.35(10) . . ?
B6 B3 H3 121.1 . . ?
C4 B13 B12 60.40(10) . . ?
C4 B13 H13 122.0 . . ?
C4 B13 B14 58.89(10) . . ?
C4 B13 B17 108.08(13) . . ?
C4 B13 B18 107.27(13) . . ?
B12 B13 H13 121.8 . . ?
B12 B13 B14 107.20(13) . . ?
B12 B13 B17 59.96(11) . . ?
B12 B13 B18 107.76(13) . . ?
B14 B13 H13 122.5 . . ?
B14 B13 B17 107.59(13) . . ?
B14 B13 B18 59.88(11) . . ?
B17 B13 H13 121.6 . . ?
B17 B13 B18 60.00(11) . . ?
B18 B13 H13 121.9 . . ?
B8 B11 H11 122.0 . . ?
B8 B11 B6 107.61(12) . . ?
B9 B11 B8 59.65(10) . . ?
B9 B11 H11 122.1 . . ?
B9 B11 B10 59.86(11) . . ?
B9 B11 B6 107.32(13) . . ?
B7 B11 B8 59.96(10) . . ?
B7 B11 B9 107.65(12) . . ?
B7 B11 H11 121.8 . . ?
B7 B11 B10 107.53(13) . . ?
B7 B11 B6 60.07(11) . . ?
B10 B11 B8 107.39(13) . . ?
B10 B11 H11 122.2 . . ?
B10 B11 B6 59.41(11) . . ?
B6 B11 H11 122.1 . . ?
C1 B2 B3 58.68(9) . . ?
C1 B2 H2 120.9 . . ?
C1 B2 B10 109.00(12) . . ?
C1 B2 B6 107.33(13) . . ?
C2 B2 C1 61.78(9) . . ?
C2 B2 B3 106.63(12) . . ?
C2 B2 H2 122.9 . . ?
C2 B2 B10 58.31(10) . . ?
C2 B2 B6 105.28(13) . . ?
B3 B2 H2 122.5 . . ?
B3 B2 B10 107.69(13) . . ?
B3 B2 B6 60.00(10) . . ?
B10 B2 H2 121.8 . . ?
B6 B2 H2 122.9 . . ?
B6 B2 B10 59.56(11) . . ?
C4 B15 H15 121.3 . . ?
C4 B15 B20 109.08(13) . . ?
C4 B15 B19 106.96(13) . . ?
C4 B15 B14 58.59(10) . . ?
C5 B15 C4 61.49(9) . . ?
C5 B15 H15 122.3 . . ?
C5 B15 B20 59.33(10) . . ?
C5 B15 B19 106.03(13) . . ?
C5 B15 B14 107.01(13) . . ?
B20 B15 H15 121.5 . . ?
B20 B15 B19 59.34(12) . . ?
B19 B15 H15 122.9 . . ?
B14 B15 H15 122.5 . . ?
B14 B15 B20 107.69(14) . . ?
B14 B15 B19 59.91(11) . . ?
B8 B7 H7 121.6 . . ?
B8 B7 B6 108.52(13) . . ?
B4 B7 B8 60.07(10) . . ?
B4 B7 H7 121.9 . . ?
B4 B7 B6 107.68(13) . . ?
B3 B7 B8 107.53(12) . . ?
B3 B7 B4 59.26(9) . . ?
B3 B7 H7 122.1 . . ?
B3 B7 B6 59.91(10) . . ?
B11 B7 B8 60.60(10) . . ?
B11 B7 B4 108.75(13) . . ?
B11 B7 B3 108.50(13) . . ?
B11 B7 H7 120.8 . . ?
B11 B7 B6 60.58(11) . . ?
B6 B7 H7 121.6 . . ?
C5 B20 B15 57.82(10) . . ?
C5 B20 H20A 124.4 . . ?
C5 B20 B19 105.95(13) . . ?
C5 B20 B16 58.71(10) . . ?
C5 B20 B21 105.90(13) . . ?
B15 B20 H20A 122.1 . . ?
B19 B20 B15 60.73(11) . . ?
B19 B20 H20A 121.1 . . ?
B19 B20 B16 109.17(15) . . ?
B19 B20 B21 60.85(13) . . ?
B16 B20 B15 106.94(13) . . ?
B16 B20 H20A 121.6 . . ?
B16 B20 B21 60.54(12) . . ?
B21 B20 B15 108.57(15) . . ?
B21 B20 H20A 121.4 . . ?
C2 B10 B9 58.62(10) . . ?
C2 B10 B11 105.71(12) . . ?
C2 B10 B2 58.60(10) . . ?
C2 B10 H10 124.1 . . ?
C2 B10 B6 106.02(12) . . ?
B9 B10 B11 60.04(11) . . ?
B9 B10 B2 107.14(12) . . ?
B9 B10 H10 121.9 . . ?
B11 B10 B2 108.30(13) . . ?
B11 B10 H10 121.7 . . ?
B2 B10 H10 121.9 . . ?
B6 B10 B9 108.58(13) . . ?
B6 B10 B11 60.81(11) . . ?
B6 B10 B2 60.21(11) . . ?
B6 B10 H10 121.4 . . ?
B15 B19 H19 122.5 . . ?
B15 B19 B21 107.15(15) . . ?
B15 B19 B18 106.87(13) . . ?
B20 B19 B15 59.93(11) . . ?
B20 B19 H19 121.8 . . ?
B20 B19 B14 107.70(14) . . ?
B20 B19 B21 59.83(12) . . ?
B20 B19 B18 107.41(15) . . ?
B14 B19 B15 59.33(10) . . ?
B14 B19 H19 121.9 . . ?
B14 B19 B21 107.55(14) . . ?
B14 B19 B18 59.98(11) . . ?
B21 B19 H19 122.1 . . ?
B21 B19 B18 59.54(12) . . ?
B18 B19 H19 122.2 . . ?
B3 B6 B11 107.38(13) . . ?
B3 B6 B2 59.79(10) . . ?
B3 B6 B7 59.74(10) . . ?
B3 B6 H6 121.8 . . ?
B11 B6 H6 122.2 . . ?
B2 B6 B11 107.52(13) . . ?
B2 B6 B7 107.15(12) . . ?
B2 B6 H6 122.0 . . ?
B7 B6 B11 59.35(10) . . ?
B7 B6 H6 122.4 . . ?
B10 B6 B3 108.06(13) . . ?
B10 B6 B11 59.78(11) . . ?
B10 B6 B2 60.24(11) . . ?
B10 B6 B7 107.26(13) . . ?
B10 B6 H6 121.7 . . ?
C5 B16 B12 58.75(10) . . ?
C5 B16 B20 59.14(10) . . ?
C5 B16 H16 124.0 . . ?
C5 B16 B21 105.74(14) . . ?
C5 B16 B17 105.57(13) . . ?
B12 B16 H16 121.6 . . ?
B12 B16 B21 108.12(15) . . ?
B12 B16 B17 60.09(11) . . ?
B20 B16 B12 107.77(13) . . ?
B20 B16 H16 121.6 . . ?
B20 B16 B21 59.91(12) . . ?
B20 B16 B17 107.93(15) . . ?
B21 B16 H16 122.0 . . ?
B17 B16 H16 122.1 . . ?
B17 B16 B21 60.13(12) . . ?
C4 B14 B13 58.46(10) . . ?
C4 B14 B15 60.16(10) . . ?
C4 B14 B19 108.90(14) . . ?
C4 B14 H14A 122.2 . . ?
C4 B14 B18 107.31(14) . . ?
B13 B14 H14A 122.3 . . ?
B13 B14 B18 60.36(11) . . ?
B15 B14 B13 107.14(13) . . ?
B15 B14 B19 60.76(11) . . ?
B15 B14 H14A 121.6 . . ?
B15 B14 B18 108.42(14) . . ?
B19 B14 B13 108.85(14) . . ?
B19 B14 H14A 120.6 . . ?
B19 B14 B18 60.54(11) . . ?
B18 B14 H14A 121.6 . . ?
B20 B21 B19 59.32(12) . . ?
B20 B21 B16 59.55(12) . . ?
B20 B21 H21 122.4 . . ?
B20 B21 B17 107.37(14) . . ?
B20 B21 B18 107.60(14) . . ?
B19 B21 H21 122.0 . . ?
B16 B21 B19 107.17(14) . . ?
B16 B21 H21 122.2 . . ?
B16 B21 B17 59.78(11) . . ?
B17 B21 B19 108.02(14) . . ?
B17 B21 H21 121.7 . . ?
B18 B21 B19 60.28(12) . . ?
B18 B21 B16 107.87(14) . . ?
B18 B21 H21 121.5 . . ?
B18 B21 B17 60.24(12) . . ?
B12 B17 B13 59.79(10) . . ?
B12 B17 B21 107.95(14) . . ?
B12 B17 H17 121.9 . . ?
B12 B17 B18 107.76(13) . . ?
B13 B17 H17 121.7 . . ?
B13 B17 B18 60.15(11) . . ?
B16 B17 B12 59.93(11) . . ?
B16 B17 B13 107.83(13) . . ?
B16 B17 B21 60.08(12) . . ?
B16 B17 H17 121.8 . . ?
B16 B17 B18 107.70(14) . . ?
B21 B17 B13 107.99(14) . . ?
B21 B17 H17 121.7 . . ?
B21 B17 B18 59.72(12) . . ?
B18 B17 H17 121.9 . . ?
B13 B18 B19 107.53(14) . . ?
B13 B18 H18A 121.9 . . ?
B19 B18 H18A 122.0 . . ?
B14 B18 B13 59.76(10) . . ?
B14 B18 B19 59.48(11) . . ?
B14 B18 B17 107.38(14) . . ?
B14 B18 H18A 122.2 . . ?
B21 B18 B13 108.02(15) . . ?
B21 B18 B19 60.18(12) . . ?
B21 B18 B14 107.66(15) . . ?
B21 B18 B17 60.04(12) . . ?
B21 B18 H18A 121.6 . . ?
B17 B18 B13 59.85(11) . . ?
B17 B18 B19 107.78(16) . . ?
B17 B18 H18A 121.9 . . ?

loop_
_geom_bond_atom_site_label_1
_geom_bond_atom_site_label_2
_geom_bond_distance
_geom_bond_site_symmetry_2
_geom_bond_publ_flag
N2 C10 1.4589(18) . ?
N2 C7 1.3797(19) . ?
N2 C9 1.375(2) . ?
N1 C16 1.4608(19) . ?
N1 C7 1.3831(19) . ?
N1 C8 1.379(2) . ?
C16 C21 1.408(2) . ?
C16 C17 1.399(2) . ?
C21 C20 1.394(2) . ?
C21 C27 1.507(2) . ?
C15 C10 1.399(2) . ?
C15 C14 1.393(2) . ?
C15 C22 1.503(2) . ?
C13 C14 1.384(2) . ?
C13 C12 1.395(2) . ?
C13 C23 1.506(2) . ?
C19 C20 1.384(2) . ?
C19 C18 1.388(2) . ?
C19 C26 1.507(2) . ?
C20 H20 0.9500 . ?
C10 C11 1.404(2) . ?
C17 C18 1.394(2) . ?
C17 C25 1.502(2) . ?
C11 C12 1.386(2) . ?
C11 C24 1.504(2) . ?
C7 B1 1.703(2) . ?
C1 C2 1.759(2) . ?
C1 B1 1.677(2) . ?
C1 B4 1.729(2) . ?
C1 B5 1.742(2) . ?
C1 B3 1.713(2) . ?
C1 B2 1.726(2) . ?
C14 H14 0.9500 . ?
C4 C5 1.750(2) . ?
C4 B1 1.690(2) . ?
C4 B12 1.749(2) . ?
C4 B13 1.703(2) . ?
C4 B15 1.739(2) . ?
C4 B14 1.711(2) . ?
C9 H9 0.9500 . ?
C9 C8 1.337(2) . ?
C12 H12 0.9500 . ?
C18 H18 0.9500 . ?
C5 C6 1.512(2) . ?
C5 B12 1.706(2) . ?
C5 B15 1.683(2) . ?
C5 B20 1.710(2) . ?
C5 B16 1.702(2) . ?
C8 H8 0.9500 . ?
C22 H22A 0.9800 . ?
C22 H22B 0.9800 . ?
C22 H22C 0.9800 . ?
C2 C3 1.517(2) . ?
C2 B5 1.699(2) . ?
C2 B9 1.696(2) . ?
C2 B2 1.701(2) . ?
C2 B10 1.695(2) . ?
C27 H27A 0.9800 . ?
C27 H27B 0.9800 . ?
C27 H27C 0.9800 . ?
C3 H3A 0.9800 . ?
C3 H3B 0.9800 . ?
C3 H3C 0.9800 . ?
C6 H6A 0.9800 . ?
C6 H6B 0.9800 . ?
C6 H6C 0.9800 . ?
C24 H24A 0.9800 . ?
C24 H24B 0.9800 . ?
C24 H24C 0.9800 . ?
C23 H23A 0.9800 . ?
C23 H23B 0.9800 . ?
C23 H23C 0.9800 . ?
C25 H25A 0.9800 . ?
C25 H25B 0.9800 . ?
C25 H25C 0.9800 . ?
C26 H26A 0.9800 . ?
C26 H26B 0.9800 . ?
C26 H26C 0.9800 . ?
B8 H8A 1.1200 . ?
B8 B4 1.777(2) . ?
B8 B5 1.780(2) . ?
B8 B9 1.770(3) . ?
B8 B11 1.788(2) . ?
B8 B7 1.777(2) . ?
B1 H1 1.131(16) . ?
B12 H12A 1.1200 . ?
B12 B13 1.773(3) . ?
B12 B16 1.773(3) . ?
B12 B17 1.775(3) . ?
B4 H4 1.1200 . ?
B4 B5 1.775(2) . ?
B4 B3 1.752(2) . ?
B4 B7 1.773(2) . ?
B5 H5 1.1200 . ?
B5 B9 1.780(2) . ?
B9 H9A 1.1200 . ?
B9 B11 1.770(3) . ?
B9 B10 1.767(3) . ?
B3 H3 1.1200 . ?
B3 B2 1.769(3) . ?
B3 B7 1.769(2) . ?
B3 B6 1.773(3) . ?
B13 H13 1.1200 . ?
B13 B14 1.775(3) . ?
B13 B17 1.781(3) . ?
B13 B18 1.786(3) . ?
B11 H11 1.1200 . ?
B11 B7 1.768(3) . ?
B11 B10 1.771(3) . ?
B11 B6 1.790(3) . ?
B2 H2 1.1200 . ?
B2 B10 1.777(3) . ?
B2 B6 1.776(3) . ?
B15 H15 1.1200 . ?
B15 B20 1.769(3) . ?
B15 B19 1.783(3) . ?
B15 B14 1.758(3) . ?
B7 H7 1.1200 . ?
B7 B6 1.780(3) . ?
B20 H20A 1.1200 . ?
B20 B19 1.758(3) . ?
B20 B16 1.761(3) . ?
B20 B21 1.768(3) . ?
B10 H10 1.1200 . ?
B10 B6 1.765(3) . ?
B19 H19 1.1200 . ?
B19 B14 1.768(3) . ?
B19 B21 1.785(3) . ?
B19 B18 1.787(3) . ?
B6 H6 1.1200 . ?
B16 H16 1.1200 . ?
B16 B21 1.779(3) . ?
B16 B17 1.773(3) . ?
B14 H14A 1.1200 . ?
B14 B18 1.777(3) . ?
B21 H21 1.1200 . ?
B21 B17 1.780(3) . ?
B21 B18 1.774(3) . ?
B17 H17 1.1200 . ?
B17 B18 1.783(3) . ?
B18 H18A 1.1200 . ?

loop_
_geom_torsion_atom_site_label_1
_geom_torsion_atom_site_label_2
_geom_torsion_atom_site_label_3
_geom_torsion_atom_site_label_4
_geom_torsion
_geom_torsion_site_symmetry_1
_geom_torsion_site_symmetry_2
_geom_torsion_site_symmetry_3
_geom_torsion_site_symmetry_4
_geom_torsion_publ_flag
N2 C10 C11 C12 179.34(14) . . . . ?
N2 C10 C11 C24 6.1(2) . . . . ?
N2 C7 B1 C1 -132.28(14) . . . . ?
N2 C7 B1 C4 90.94(15) . . . . ?
N2 C9 C8 N1 0.65(18) . . . . ?
N1 C16 C21 C20 -175.14(13) . . . . ?
N1 C16 C21 C27 3.3(2) . . . . ?
N1 C16 C17 C18 175.52(14) . . . . ?
N1 C16 C17 C25 1.2(2) . . . . ?
N1 C7 B1 C1 53.3(2) . . . . ?
N1 C7 B1 C4 -83.5(2) . . . . ?
C16 N1 C7 N2 169.39(15) . . . . ?
C16 N1 C7 B1 -15.6(3) . . . . ?
C16 N1 C8 C9 -172.14(13) . . . . ?
C16 C21 C20 C19 2.5(2) . . . . ?
C16 C17 C18 C19 -4.1(2) . . . . ?
C21 C16 C17 C18 8.0(2) . . . . ?
C21 C16 C17 C25 -166.35(15) . . . . ?
C15 C10 C11 C12 10.7(2) . . . . ?
C15 C10 C11 C24 -162.51(15) . . . . ?
C20 C19 C18 C17 -0.4(2) . . . . ?
C10 N2 C7 N1 -174.01(14) . . . . ?
C10 N2 C7 B1 9.9(2) . . . . ?
C10 N2 C9 C8 174.70(13) . . . . ?
C10 C15 C14 C13 2.4(2) . . . . ?
C10 C11 C12 C13 -3.6(2) . . . . ?
C17 C16 C21 C20 -7.3(2) . . . . ?
C17 C16 C21 C27 171.18(15) . . . . ?
C7 N2 C10 C15 -112.69(17) . . . . ?
C7 N2 C10 C11 78.4(2) . . . . ?
C7 N2 C9 C8 -1.13(18) . . . . ?
C7 N1 C16 C21 -94.16(19) . . . . ?
C7 N1 C16 C17 97.80(19) . . . . ?
C7 N1 C8 C9 0.01(18) . . . . ?
C1 C2 B5 B8 101.44(12) . . . . ?
C1 C2 B5 B4 38.75(10) . . . . ?
C1 C2 B5 B9 139.71(12) . . . . ?
C1 C2 B9 B8 1.35(16) . . . . ?
C1 C2 B9 B5 -37.29(11) . . . . ?
C1 C2 B9 B11 64.67(15) . . . . ?
C1 C2 B9 B10 103.51(13) . . . . ?
C1 C2 B2 B3 -39.10(11) . . . . ?
C1 C2 B2 B10 -139.96(13) . . . . ?
C1 C2 B2 B6 -101.76(13) . . . . ?
C1 C2 B10 B9 -104.33(13) . . . . ?
C1 C2 B10 B11 -65.51(15) . . . . ?
C1 C2 B10 B2 36.64(12) . . . . ?
C1 C2 B10 B6 -2.02(16) . . . . ?
C1 B4 B5 C2 -39.97(11) . . . . ?
C1 B4 B5 B8 -138.20(12) . . . . ?
C1 B4 B5 B9 -101.34(12) . . . . ?
C1 B4 B3 B2 36.55(11) . . . . ?
C1 B4 B3 B7 137.57(12) . . . . ?
C1 B4 B3 B6 100.34(14) . . . . ?
C1 B4 B7 B8 101.11(12) . . . . ?
C1 B4 B7 B3 -37.20(11) . . . . ?
C1 B4 B7 B11 63.64(15) . . . . ?
C1 B4 B7 B6 -0.49(16) . . . . ?
C1 B5 B9 C2 36.83(11) . . . . ?
C1 B5 B9 B8 -99.34(13) . . . . ?
C1 B5 B9 B11 -60.82(15) . . . . ?
C1 B5 B9 B10 2.52(17) . . . . ?
C1 B3 B2 C2 40.58(11) . . . . ?
C1 B3 B2 B10 101.88(13) . . . . ?
C1 B3 B2 B6 138.93(13) . . . . ?
C1 B3 B7 B8 0.64(16) . . . . ?
C1 B3 B7 B4 37.83(11) . . . . ?
C1 B3 B7 B11 -63.44(15) . . . . ?
C1 B3 B7 B6 -101.01(14) . . . . ?
C1 B3 B6 B11 64.02(16) . . . . ?
C1 B3 B6 B2 -36.50(12) . . . . ?
C1 B3 B6 B7 100.78(13) . . . . ?
C1 B3 B6 B10 0.93(17) . . . . ?
C1 B2 B10 C2 -36.84(12) . . . . ?
C1 B2 B10 B9 -2.60(18) . . . . ?
C1 B2 B10 B11 60.76(16) . . . . ?
C1 B2 B10 B6 99.38(14) . . . . ?
C1 B2 B6 B3 36.01(11) . . . . ?
C1 B2 B6 B11 -64.29(16) . . . . ?
C1 B2 B6 B7 -1.81(17) . . . . ?
C1 B2 B6 B10 -102.25(13) . . . . ?
C14 C15 C10 N2 -178.67(13) . . . . ?
C14 C15 C10 C11 -10.1(2) . . . . ?
C14 C13 C12 C11 -3.6(2) . . . . ?
C4 C5 B12 B13 -37.55(11) . . . . ?
C4 C5 B12 B16 -139.49(14) . . . . ?
C4 C5 B12 B17 -100.37(13) . . . . ?
C4 C5 B15 B20 138.99(13) . . . . ?
C4 C5 B15 B19 100.92(13) . . . . ?
C4 C5 B15 B14 38.15(11) . . . . ?
C4 C5 B20 B15 -37.97(12) . . . . ?
C4 C5 B20 B19 0.72(17) . . . . ?
C4 C5 B20 B16 103.77(14) . . . . ?
C4 C5 B20 B21 64.27(16) . . . . ?
C4 C5 B16 B12 37.55(12) . . . . ?
C4 C5 B16 B20 -103.56(14) . . . . ?
C4 C5 B16 B21 -64.39(16) . . . . ?
C4 C5 B16 B17 -1.69(17) . . . . ?
C4 B12 B13 B14 -37.07(11) . . . . ?
C4 B12 B13 B17 -137.81(13) . . . . ?
C4 B12 B13 B18 -100.17(14) . . . . ?
C4 B12 B16 C5 -36.67(12) . . . . ?
C4 B12 B16 B20 -2.20(19) . . . . ?
C4 B12 B16 B21 61.11(16) . . . . ?
C4 B12 B16 B17 98.67(14) . . . . ?
C4 B12 B17 B13 36.32(11) . . . . ?
C4 B12 B17 B16 -101.96(13) . . . . ?
C4 B12 B17 B21 -64.46(16) . . . . ?
C4 B12 B17 B18 -1.39(17) . . . . ?
C4 B13 B14 B15 -36.85(11) . . . . ?
C4 B13 B14 B19 -101.07(14) . . . . ?
C4 B13 B14 B18 -138.68(14) . . . . ?
C4 B13 B17 B12 -37.90(12) . . . . ?
C4 B13 B17 B16 -0.68(18) . . . . ?
C4 B13 B17 B21 62.81(17) . . . . ?
C4 B13 B17 B18 99.91(14) . . . . ?
C4 B13 B18 B19 -0.52(19) . . . . ?
C4 B13 B18 B14 36.30(13) . . . . ?
C4 B13 B18 B21 -64.05(17) . . . . ?
C4 B13 B18 B17 -101.29(14) . . . . ?
C4 B15 B20 C5 37.60(12) . . . . ?
C4 B15 B20 B19 -98.85(14) . . . . ?
C4 B15 B20 B16 4.02(19) . . . . ?
C4 B15 B20 B21 -59.87(18) . . . . ?
C4 B15 B19 B20 102.50(14) . . . . ?
C4 B15 B19 B14 -36.24(12) . . . . ?
C4 B15 B19 B21 64.35(17) . . . . ?
C4 B15 B19 B18 1.80(18) . . . . ?
C4 B15 B14 B13 36.10(11) . . . . ?
C4 B15 B14 B19 138.50(14) . . . . ?
C4 B15 B14 B18 99.82(14) . . . . ?
C4 B14 B18 B13 -36.12(12) . . . . ?
C4 B14 B18 B19 102.33(15) . . . . ?
C4 B14 B18 B21 64.84(16) . . . . ?
C4 B14 B18 B17 1.55(18) . . . . ?
C9 N2 C10 C15 72.43(18) . . . . ?
C9 N2 C10 C11 -96.52(17) . . . . ?
C9 N2 C7 N1 1.08(16) . . . . ?
C9 N2 C7 B1 -175.05(12) . . . . ?
C12 C13 C14 C15 4.3(2) . . . . ?
C18 C19 C20 C21 1.2(2) . . . . ?
C5 C4 B1 C7 -134.14(13) . . . . ?
C5 C4 B1 C1 88.59(16) . . . . ?
C5 C4 B12 B13 136.18(13) . . . . ?
C5 C4 B12 B16 35.69(12) . . . . ?
C5 C4 B12 B17 98.78(13) . . . . ?
C5 C4 B13 B12 -38.04(11) . . . . ?
C5 C4 B13 B14 99.69(12) . . . . ?
C5 C4 B13 B17 -0.34(16) . . . . ?
C5 C4 B13 B18 62.96(15) . . . . ?
C5 C4 B15 B20 -36.67(13) . . . . ?
C5 C4 B15 B19 -99.38(14) . . . . ?
C5 C4 B15 B14 -136.20(13) . . . . ?
C5 C4 B14 B13 -101.16(12) . . . . ?
C5 C4 B14 B15 37.49(11) . . . . ?
C5 C4 B14 B19 -0.17(16) . . . . ?
C5 C4 B14 B18 -64.21(15) . . . . ?
C5 B12 B13 C4 38.96(11) . . . . ?
C5 B12 B13 B14 1.89(16) . . . . ?
C5 B12 B13 B17 -98.85(13) . . . . ?
C5 B12 B13 B18 -61.21(15) . . . . ?
C5 B12 B16 B20 34.47(13) . . . . ?
C5 B12 B16 B21 97.78(15) . . . . ?
C5 B12 B16 B17 135.34(14) . . . . ?
C5 B12 B17 B13 99.83(13) . . . . ?
C5 B12 B17 B16 -38.45(12) . . . . ?
C5 B12 B17 B21 -0.95(18) . . . . ?
C5 B12 B17 B18 62.12(16) . . . . ?
C5 B15 B20 B19 -136.45(14) . . . . ?
C5 B15 B20 B16 -33.58(13) . . . . ?
C5 B15 B20 B21 -97.48(15) . . . . ?
C5 B15 B19 B20 38.07(12) . . . . ?
C5 B15 B19 B14 -100.68(14) . . . . ?
C5 B15 B19 B21 -0.08(18) . . . . ?
C5 B15 B19 B18 -62.64(17) . . . . ?
C5 B15 B14 C4 -39.50(11) . . . . ?
C5 B15 B14 B13 -3.40(16) . . . . ?
C5 B15 B14 B19 99.01(14) . . . . ?
C5 B15 B14 B18 60.32(15) . . . . ?
C5 B20 B19 B15 -37.34(12) . . . . ?
C5 B20 B19 B14 -0.80(18) . . . . ?
C5 B20 B19 B21 99.61(14) . . . . ?
C5 B20 B19 B18 62.44(16) . . . . ?
C5 B20 B16 B12 -34.30(13) . . . . ?
C5 B20 B16 B21 -135.36(14) . . . . ?
C5 B20 B16 B17 -97.78(14) . . . . ?
C5 B20 B21 B19 -99.69(14) . . . . ?
C5 B20 B21 B16 38.63(13) . . . . ?
C5 B20 B21 B17 1.34(19) . . . . ?
C5 B20 B21 B18 -62.15(18) . . . . ?
C5 B16 B21 B20 -38.81(12) . . . . ?
C5 B16 B21 B19 -2.04(18) . . . . ?
C5 B16 B21 B17 99.19(14) . . . . ?
C5 B16 B21 B18 61.51(17) . . . . ?
C5 B16 B17 B12 38.59(12) . . . . ?
C5 B16 B17 B13 1.43(18) . . . . ?
C5 B16 B17 B21 -99.49(15) . . . . ?
C5 B16 B17 B18 -62.08(16) . . . . ?
C8 N1 C16 C21 75.64(17) . . . . ?
C8 N1 C16 C17 -92.41(17) . . . . ?
C8 N1 C7 N2 -0.66(16) . . . . ?
C8 N1 C7 B1 174.38(15) . . . . ?
C22 C15 C10 N2 -2.3(2) . . . . ?
C22 C15 C10 C11 166.30(15) . . . . ?
C22 C15 C14 C13 -174.08(15) . . . . ?
C2 C1 B1 C7 102.86(14) . . . . ?
C2 C1 B1 C4 -122.61(13) . . . . ?
C2 C1 B4 B8 0.83(14) . . . . ?
C2 C1 B4 B5 38.22(10) . . . . ?
C2 C1 B4 B3 -100.23(12) . . . . ?
C2 C1 B4 B7 -62.45(13) . . . . ?
C2 C1 B5 B8 -98.45(13) . . . . ?
C2 C1 B5 B4 -135.60(12) . . . . ?
C2 C1 B5 B9 -35.49(11) . . . . ?
C2 C1 B3 B4 99.83(12) . . . . ?
C2 C1 B3 B2 -38.95(11) . . . . ?
C2 C1 B3 B7 61.72(14) . . . . ?
C2 C1 B3 B6 -2.10(15) . . . . ?
C2 C1 B2 B3 134.97(12) . . . . ?
C2 C1 B2 B10 35.38(12) . . . . ?
C2 C1 B2 B6 98.39(13) . . . . ?
C2 B5 B9 B8 -136.18(13) . . . . ?
C2 B5 B9 B11 -97.65(13) . . . . ?
C2 B5 B9 B10 -34.31(12) . . . . ?
C2 B9 B11 B8 -99.63(13) . . . . ?
C2 B9 B11 B7 -62.29(15) . . . . ?
C2 B9 B11 B10 38.12(11) . . . . ?
C2 B9 B11 B6 1.01(16) . . . . ?
C2 B9 B10 B11 -135.86(13) . . . . ?
C2 B9 B10 B2 -34.23(12) . . . . ?
C2 B9 B10 B6 -97.81(13) . . . . ?
C2 B2 B10 B9 34.24(12) . . . . ?
C2 B2 B10 B11 97.60(13) . . . . ?
C2 B2 B10 B6 136.22(13) . . . . ?
C2 B2 B6 B3 100.65(13) . . . . ?
C2 B2 B6 B11 0.35(16) . . . . ?
C2 B2 B6 B7 62.83(15) . . . . ?
C2 B2 B6 B10 -37.61(11) . . . . ?
C2 B10 B6 B3 0.67(17) . . . . ?
C2 B10 B6 B11 -99.34(13) . . . . ?
C2 B10 B6 B2 37.91(12) . . . . ?
C2 B10 B6 B7 -62.35(15) . . . . ?
C27 C21 C20 C19 -176.04(15) . . . . ?
C3 C2 B5 C1 112.85(15) . . . . ?
C3 C2 B5 B8 -145.71(13) . . . . ?
C3 C2 B5 B4 151.60(13) . . . . ?
C3 C2 B5 B9 -107.44(15) . . . . ?
C3 C2 B9 B8 147.83(14) . . . . ?
C3 C2 B9 B5 109.19(15) . . . . ?
C3 C2 B9 B11 -148.85(14) . . . . ?
C3 C2 B9 B10 -110.01(16) . . . . ?
C3 C2 B2 C1 -111.40(15) . . . . ?
C3 C2 B2 B3 -150.50(14) . . . . ?
C3 C2 B2 B10 108.64(16) . . . . ?
C3 C2 B2 B6 146.84(14) . . . . ?
C3 C2 B10 B9 106.96(15) . . . . ?
C3 C2 B10 B11 145.77(14) . . . . ?
C3 C2 B10 B2 -112.08(16) . . . . ?
C3 C2 B10 B6 -150.74(14) . . . . ?
C6 C5 B12 C4 -109.90(15) . . . . ?
C6 C5 B12 B13 -147.45(14) . . . . ?
C6 C5 B12 B16 110.61(17) . . . . ?
C6 C5 B12 B17 149.74(14) . . . . ?
C6 C5 B15 C4 111.25(14) . . . . ?
C6 C5 B15 B20 -109.76(15) . . . . ?
C6 C5 B15 B19 -147.83(14) . . . . ?
C6 C5 B15 B14 149.40(13) . . . . ?
C6 C5 B20 B15 107.24(16) . . . . ?
C6 C5 B20 B19 145.93(15) . . . . ?
C6 C5 B20 B16 -111.02(17) . . . . ?
C6 C5 B20 B21 -150.52(15) . . . . ?
C6 C5 B16 B12 -110.65(16) . . . . ?
C6 C5 B16 B20 108.24(17) . . . . ?
C6 C5 B16 B21 147.41(15) . . . . ?
C6 C5 B16 B17 -149.88(15) . . . . ?
C24 C11 C12 C13 169.71(15) . . . . ?
C23 C13 C14 C15 -177.31(16) . . . . ?
C23 C13 C12 C11 177.92(16) . . . . ?
C25 C17 C18 C19 170.63(15) . . . . ?
C26 C19 C20 C21 176.93(15) . . . . ?
C26 C19 C18 C17 -176.19(15) . . . . ?
B8 B4 B5 C1 138.20(12) . . . . ?
B8 B4 B5 C2 98.23(13) . . . . ?
B8 B4 B5 B9 36.86(11) . . . . ?
B8 B4 B3 C1 -100.18(12) . . . . ?
B8 B4 B3 B2 -63.63(15) . . . . ?
B8 B4 B3 B7 37.39(12) . . . . ?
B8 B4 B3 B6 0.16(17) . . . . ?
B8 B4 B7 B3 -138.31(13) . . . . ?
B8 B4 B7 B11 -37.47(12) . . . . ?
B8 B4 B7 B6 -101.60(14) . . . . ?
B8 B5 B9 C2 136.18(13) . . . . ?
B8 B5 B9 B11 38.52(12) . . . . ?
B8 B5 B9 B10 101.87(14) . . . . ?
B8 B9 B11 B7 37.35(12) . . . . ?
B8 B9 B11 B10 137.76(13) . . . . ?
B8 B9 B11 B6 100.65(14) . . . . ?
B8 B9 B10 C2 97.72(13) . . . . ?
B8 B9 B10 B11 -38.14(12) . . . . ?
B8 B9 B10 B2 63.48(17) . . . . ?
B8 B9 B10 B6 -0.10(17) . . . . ?
B8 B11 B7 B4 37.24(12) . . . . ?
B8 B11 B7 B3 100.13(13) . . . . ?
B8 B11 B7 B6 137.41(13) . . . . ?
B8 B11 B10 C2 -0.70(17) . . . . ?
B8 B11 B10 B9 37.44(12) . . . . ?
B8 B11 B10 B2 -62.21(16) . . . . ?
B8 B11 B10 B6 -100.56(14) . . . . ?
B8 B11 B6 B3 -0.99(18) . . . . ?
B8 B11 B6 B2 62.00(17) . . . . ?
B8 B11 B6 B7 -37.93(12) . . . . ?
B8 B11 B6 B10 100.17(14) . . . . ?
B8 B7 B6 B3 -99.96(13) . . . . ?
B8 B7 B6 B11 38.44(12) . . . . ?
B8 B7 B6 B2 -62.12(16) . . . . ?
B8 B7 B6 B10 1.26(16) . . . . ?
B1 C1 C2 C3 3.5(2) . . . . ?
B1 C1 C2 B5 109.49(13) . . . . ?
B1 C1 C2 B9 147.94(13) . . . . ?
B1 C1 C2 B2 -105.95(14) . . . . ?
B1 C1 C2 B10 -143.95(13) . . . . ?
B1 C1 B4 B8 -143.98(13) . . . . ?
B1 C1 B4 B5 -106.60(15) . . . . ?
B1 C1 B4 B3 114.95(15) . . . . ?
B1 C1 B4 B7 152.74(13) . . . . ?
B1 C1 B5 C2 -104.84(14) . . . . ?
B1 C1 B5 B8 156.71(12) . . . . ?
B1 C1 B5 B4 119.56(14) . . . . ?
B1 C1 B5 B9 -140.33(13) . . . . ?
B1 C1 B3 B4 -117.62(15) . . . . ?
B1 C1 B3 B2 103.60(15) . . . . ?
B1 C1 B3 B7 -155.73(13) . . . . ?
B1 C1 B3 B6 140.45(14) . . . . ?
B1 C1 B2 C2 106.45(13) . . . . ?
B1 C1 B2 B3 -118.58(14) . . . . ?
B1 C1 B2 B10 141.83(13) . . . . ?
B1 C1 B2 B6 -155.16(12) . . . . ?
B1 C4 C5 C6 -5.0(2) . . . . ?
B1 C4 C5 B12 -114.88(15) . . . . ?
B1 C4 C5 B15 100.63(15) . . . . ?
B1 C4 C5 B20 139.45(14) . . . . ?
B1 C4 C5 B16 -153.21(14) . . . . ?
B1 C4 B12 C5 107.46(15) . . . . ?
B1 C4 B12 B13 -116.36(15) . . . . ?
B1 C4 B12 B16 143.15(14) . . . . ?
B1 C4 B12 B17 -153.76(13) . . . . ?
B1 C4 B13 B12 114.63(16) . . . . ?
B1 C4 B13 B14 -107.64(16) . . . . ?
B1 C4 B13 B17 152.33(14) . . . . ?
B1 C4 B13 B18 -144.37(15) . . . . ?
B1 C4 B15 C5 -112.34(13) . . . . ?
B1 C4 B15 B20 -149.01(14) . . . . ?
B1 C4 B15 B19 148.29(13) . . . . ?
B1 C4 B15 B14 111.46(14) . . . . ?
B1 C4 B14 B13 118.33(14) . . . . ?
B1 C4 B14 B15 -103.02(14) . . . . ?
B1 C4 B14 B19 -140.68(14) . . . . ?
B1 C4 B14 B18 155.28(13) . . . . ?
B12 C4 C5 C6 109.84(16) . . . . ?
B12 C4 C5 B15 -144.49(13) . . . . ?
B12 C4 C5 B20 -105.67(14) . . . . ?
B12 C4 C5 B16 -38.33(13) . . . . ?
B12 C4 B1 C7 155.01(13) . . . . ?
B12 C4 B1 C1 17.7(2) . . . . ?
B12 C4 B13 B14 137.73(12) . . . . ?
B12 C4 B13 B17 37.70(12) . . . . ?
B12 C4 B13 B18 101.00(14) . . . . ?
B12 C4 B15 C5 31.27(12) . . . . ?
B12 C4 B15 B20 -5.41(17) . . . . ?
B12 C4 B15 B19 -68.11(15) . . . . ?
B12 C4 B15 B14 -104.94(13) . . . . ?
B12 C4 B14 B13 -39.46(12) . . . . ?
B12 C4 B14 B15 99.19(13) . . . . ?
B12 C4 B14 B19 61.53(16) . . . . ?
B12 C4 B14 B18 -2.51(17) . . . . ?
B12 C5 B15 C4 -33.30(12) . . . . ?
B12 C5 B15 B20 105.69(14) . . . . ?
B12 C5 B15 B19 67.62(15) . . . . ?
B12 C5 B15 B14 4.85(17) . . . . ?
B12 C5 B20 B15 -104.31(14) . . . . ?
B12 C5 B20 B19 -65.62(17) . . . . ?
B12 C5 B20 B16 37.43(14) . . . . ?
B12 C5 B20 B21 -2.07(18) . . . . ?
B12 C5 B16 B20 -141.11(15) . . . . ?
B12 C5 B16 B21 -101.94(15) . . . . ?
B12 C5 B16 B17 -39.23(13) . . . . ?
B12 B13 B14 C4 37.75(11) . . . . ?
B12 B13 B14 B15 0.90(16) . . . . ?
B12 B13 B14 B19 -63.32(16) . . . . ?
B12 B13 B14 B18 -100.93(14) . . . . ?
B12 B13 B17 B16 37.23(13) . . . . ?
B12 B13 B17 B21 100.71(15) . . . . ?
B12 B13 B17 B18 137.81(14) . . . . ?
B12 B13 B18 B19 63.15(17) . . . . ?
B12 B13 B18 B14 99.97(14) . . . . ?
B12 B13 B18 B21 -0.38(18) . . . . ?
B12 B13 B18 B17 -37.62(13) . . . . ?
B12 B16 B21 B20 -100.45(14) . . . . ?
B12 B16 B21 B19 -63.68(17) . . . . ?
B12 B16 B21 B17 37.54(13) . . . . ?
B12 B16 B21 B18 -0.14(18) . . . . ?
B12 B16 B17 B13 -37.17(12) . . . . ?
B12 B16 B17 B21 -138.08(14) . . . . ?
B12 B16 B17 B18 -100.67(14) . . . . ?
B12 B17 B18 B13 37.55(12) . . . . ?
B12 B17 B18 B19 -62.79(16) . . . . ?
B12 B17 B18 B14 -0.08(18) . . . . ?
B12 B17 B18 B21 -100.82(15) . . . . ?
B4 C1 C2 C3 -145.80(14) . . . . ?
B4 C1 C2 B5 -39.84(11) . . . . ?
B4 C1 C2 B9 -1.40(15) . . . . ?
B4 C1 C2 B2 104.71(12) . . . . ?
B4 C1 C2 B10 66.72(14) . . . . ?
B4 C1 B1 C7 -115.38(15) . . . . ?
B4 C1 B1 C4 19.1(2) . . . . ?
B4 C1 B5 C2 135.60(12) . . . . ?
B4 C1 B5 B8 37.15(11) . . . . ?
B4 C1 B5 B9 100.11(13) . . . . ?
B4 C1 B3 B2 -138.78(12) . . . . ?
B4 C1 B3 B7 -38.11(11) . . . . ?
B4 C1 B3 B6 -101.93(13) . . . . ?
B4 C1 B2 C2 -96.83(12) . . . . ?
B4 C1 B2 B3 38.14(11) . . . . ?
B4 C1 B2 B10 -61.45(16) . . . . ?
B4 C1 B2 B6 1.56(16) . . . . ?
B4 B8 B5 C1 -36.65(11) . . . . ?
B4 B8 B5 C2 -100.94(12) . . . . ?
B4 B8 B5 B9 -138.58(12) . . . . ?
B4 B8 B9 C2 -0.79(16) . . . . ?
B4 B8 B9 B5 37.05(11) . . . . ?
B4 B8 B9 B11 -100.20(13) . . . . ?
B4 B8 B9 B10 -62.32(15) . . . . ?
B4 B8 B11 B9 101.23(13) . . . . ?
B4 B8 B11 B7 -36.88(12) . . . . ?
B4 B8 B11 B10 63.70(16) . . . . ?
B4 B8 B11 B6 1.09(17) . . . . ?
B4 B8 B7 B3 36.83(11) . . . . ?
B4 B8 B7 B11 138.61(13) . . . . ?
B4 B8 B7 B6 100.17(13) . . . . ?
B4 B5 B9 C2 99.16(13) . . . . ?
B4 B5 B9 B8 -37.02(11) . . . . ?
B4 B5 B9 B11 1.51(16) . . . . ?
B4 B5 B9 B10 64.85(16) . . . . ?
B4 B3 B2 C1 -36.75(11) . . . . ?
B4 B3 B2 C2 3.83(16) . . . . ?
B4 B3 B2 B10 65.14(15) . . . . ?
B4 B3 B2 B6 102.18(13) . . . . ?
B4 B3 B7 B8 -37.19(11) . . . . ?
B4 B3 B7 B11 -101.26(13) . . . . ?
B4 B3 B7 B6 -138.84(13) . . . . ?
B4 B3 B6 B11 0.52(18) . . . . ?
B4 B3 B6 B2 -100.00(13) . . . . ?
B4 B3 B6 B7 37.28(12) . . . . ?
B4 B3 B6 B10 -62.57(16) . . . . ?
B4 B7 B6 B3 -36.42(12) . . . . ?
B4 B7 B6 B11 101.98(13) . . . . ?
B4 B7 B6 B2 1.42(17) . . . . ?
B4 B7 B6 B10 64.79(15) . . . . ?
B5 C1 C2 C3 -105.96(16) . . . . ?
B5 C1 C2 B9 38.45(12) . . . . ?
B5 C1 C2 B2 144.56(13) . . . . ?
B5 C1 C2 B10 106.56(14) . . . . ?
B5 C1 B1 C7 169.50(12) . . . . ?
B5 C1 B1 C4 -55.98(17) . . . . ?
B5 C1 B4 B8 -37.39(11) . . . . ?
B5 C1 B4 B3 -138.45(12) . . . . ?
B5 C1 B4 B7 -100.66(12) . . . . ?
B5 C1 B3 B4 38.42(11) . . . . ?
B5 C1 B3 B2 -100.35(12) . . . . ?
B5 C1 B3 B7 0.31(16) . . . . ?
B5 C1 B3 B6 -63.51(15) . . . . ?
B5 C1 B2 C2 -31.19(11) . . . . ?
B5 C1 B2 B3 103.78(12) . . . . ?
B5 C1 B2 B10 4.19(17) . . . . ?
B5 C1 B2 B6 67.20(15) . . . . ?
B5 C2 B9 B8 38.64(12) . . . . ?
B5 C2 B9 B11 101.96(13) . . . . ?
B5 C2 B9 B10 140.80(13) . . . . ?
B5 C2 B2 C1 32.81(12) . . . . ?
B5 C2 B2 B3 -6.29(16) . . . . ?
B5 C2 B2 B10 -107.14(14) . . . . ?
B5 C2 B2 B6 -68.95(15) . . . . ?
B5 C2 B10 B9 -38.22(13) . . . . ?
B5 C2 B10 B11 0.59(17) . . . . ?
B5 C2 B10 B2 102.74(14) . . . . ?
B5 C2 B10 B6 64.08(16) . . . . ?
B5 B8 B4 C1 37.15(11) . . . . ?
B5 B8 B4 B3 99.49(13) . . . . ?
B5 B8 B4 B7 136.95(13) . . . . ?
B5 B8 B9 C2 -37.84(11) . . . . ?
B5 B8 B9 B11 -137.25(13) . . . . ?
B5 B8 B9 B10 -99.37(13) . . . . ?
B5 B8 B11 B9 38.12(11) . . . . ?
B5 B8 B11 B7 -99.99(13) . . . . ?
B5 B8 B11 B10 0.59(16) . . . . ?
B5 B8 B11 B6 -62.02(16) . . . . ?
B5 B8 B7 B4 -38.15(11) . . . . ?
B5 B8 B7 B3 -1.32(16) . . . . ?
B5 B8 B7 B11 100.45(13) . . . . ?
B5 B8 B7 B6 62.02(15) . . . . ?
B5 B4 B3 C1 -36.75(11) . . . . ?
B5 B4 B3 B2 -0.20(15) . . . . ?
B5 B4 B3 B7 100.82(13) . . . . ?
B5 B4 B3 B6 63.59(15) . . . . ?
B5 B4 B7 B8 38.37(12) . . . . ?
B5 B4 B7 B3 -99.94(13) . . . . ?
B5 B4 B7 B11 0.90(16) . . . . ?
B5 B4 B7 B6 -63.23(15) . . . . ?
B5 B9 B11 B8 -38.30(11) . . . . ?
B5 B9 B11 B7 -0.95(16) . . . . ?
B5 B9 B11 B10 99.46(13) . . . . ?
B5 B9 B11 B6 62.35(15) . . . . ?
B5 B9 B10 C2 34.26(12) . . . . ?
B5 B9 B10 B11 -101.60(14) . . . . ?
B5 B9 B10 B2 0.03(18) . . . . ?
B5 B9 B10 B6 -63.55(16) . . . . ?
B9 C2 B5 C1 -139.71(12) . . . . ?
B9 C2 B5 B8 -38.27(12) . . . . ?
B9 C2 B5 B4 -100.96(13) . . . . ?
B9 C2 B2 C1 102.08(13) . . . . ?
B9 C2 B2 B3 62.98(15) . . . . ?
B9 C2 B2 B10 -37.88(13) . . . . ?
B9 C2 B2 B6 0.32(17) . . . . ?
B9 C2 B10 B11 38.81(12) . . . . ?
B9 C2 B10 B2 140.96(13) . . . . ?
B9 C2 B10 B6 102.31(14) . . . . ?
B9 B8 B4 C1 -0.04(15) . . . . ?
B9 B8 B4 B5 -37.20(11) . . . . ?
B9 B8 B4 B3 62.29(15) . . . . ?
B9 B8 B4 B7 99.76(14) . . . . ?
B9 B8 B5 C1 101.92(12) . . . . ?
B9 B8 B5 C2 37.64(11) . . . . ?
B9 B8 B5 B4 138.58(12) . . . . ?
B9 B8 B11 B7 -138.11(13) . . . . ?
B9 B8 B11 B10 -37.53(12) . . . . ?
B9 B8 B11 B6 -100.13(14) . . . . ?
B9 B8 B7 B4 -101.49(13) . . . . ?
B9 B8 B7 B3 -64.65(15) . . . . ?
B9 B8 B7 B11 37.12(12) . . . . ?
B9 B8 B7 B6 -1.31(16) . . . . ?
B9 B11 B7 B8 -37.21(12) . . . . ?
B9 B11 B7 B4 0.03(17) . . . . ?
B9 B11 B7 B3 62.92(15) . . . . ?
B9 B11 B7 B6 100.21(14) . . . . ?
B9 B11 B10 C2 -38.14(12) . . . . ?
B9 B11 B10 B2 -99.65(14) . . . . ?
B9 B11 B10 B6 -138.00(13) . . . . ?
B9 B11 B6 B3 -63.85(17) . . . . ?
B9 B11 B6 B2 -0.85(17) . . . . ?
B9 B11 B6 B7 -100.78(13) . . . . ?
B9 B11 B6 B10 37.31(12) . . . . ?
B9 B10 B6 B3 62.30(16) . . . . ?
B9 B10 B6 B11 -37.71(12) . . . . ?
B9 B10 B6 B2 99.54(14) . . . . ?
B9 B10 B6 B7 -0.71(17) . . . . ?
B3 C1 C2 C3 150.10(14) . . . . ?
B3 C1 C2 B5 -103.94(12) . . . . ?
B3 C1 C2 B9 -65.49(15) . . . . ?
B3 C1 C2 B2 40.62(12) . . . . ?
B3 C1 C2 B10 2.63(16) . . . . ?
B3 C1 B1 C7 -36.4(2) . . . . ?
B3 C1 B1 C4 98.11(16) . . . . ?
B3 C1 B4 B8 101.06(13) . . . . ?
B3 C1 B4 B5 138.45(12) . . . . ?
B3 C1 B4 B7 37.79(11) . . . . ?
B3 C1 B5 C2 97.31(12) . . . . ?
B3 C1 B5 B8 -1.14(15) . . . . ?
B3 C1 B5 B4 -38.28(11) . . . . ?
B3 C1 B5 B9 61.83(15) . . . . ?
B3 C1 B2 C2 -134.97(12) . . . . ?
B3 C1 B2 B10 -99.59(14) . . . . ?
B3 C1 B2 B6 -36.58(12) . . . . ?
B3 B4 B5 C1 36.45(11) . . . . ?
B3 B4 B5 C2 -3.52(15) . . . . ?
B3 B4 B5 B8 -101.75(13) . . . . ?
B3 B4 B5 B9 -64.89(14) . . . . ?
B3 B4 B7 B8 138.31(13) . . . . ?
B3 B4 B7 B11 100.84(14) . . . . ?
B3 B4 B7 B6 36.70(12) . . . . ?
B3 B2 B10 C2 -98.98(13) . . . . ?
B3 B2 B10 B9 -64.74(16) . . . . ?
B3 B2 B10 B11 -1.38(17) . . . . ?
B3 B2 B10 B6 37.24(12) . . . . ?
B3 B2 B6 B11 -100.30(14) . . . . ?
B3 B2 B6 B7 -37.82(12) . . . . ?
B3 B2 B6 B10 -138.26(13) . . . . ?
B3 B7 B6 B11 138.40(13) . . . . ?
B3 B7 B6 B2 37.84(12) . . . . ?
B3 B7 B6 B10 101.22(14) . . . . ?
B13 C4 C5 C6 149.47(14) . . . . ?
B13 C4 C5 B12 39.63(12) . . . . ?
B13 C4 C5 B15 -104.86(13) . . . . ?
B13 C4 C5 B20 -66.04(15) . . . . ?
B13 C4 C5 B16 1.30(16) . . . . ?
B13 C4 B1 C7 76.57(18) . . . . ?
B13 C4 B1 C1 -60.69(19) . . . . ?
B13 C4 B12 C5 -136.18(13) . . . . ?
B13 C4 B12 B16 -100.49(14) . . . . ?
B13 C4 B12 B17 -37.40(12) . . . . ?
B13 C4 B15 C5 97.16(13) . . . . ?
B13 C4 B15 B20 60.48(17) . . . . ?
B13 C4 B15 B19 -2.22(17) . . . . ?
B13 C4 B15 B14 -39.05(13) . . . . ?
B13 C4 B14 B15 138.65(13) . . . . ?
B13 C4 B14 B19 100.99(15) . . . . ?
B13 C4 B14 B18 36.95(13) . . . . ?
B13 B12 B16 C5 -97.88(14) . . . . ?
B13 B12 B16 B20 -63.41(17) . . . . ?
B13 B12 B16 B21 -0.10(17) . . . . ?
B13 B12 B16 B17 37.46(13) . . . . ?
B13 B12 B17 B16 -138.28(14) . . . . ?
B13 B12 B17 B21 -100.78(15) . . . . ?
B13 B12 B17 B18 -37.71(13) . . . . ?
B13 B14 B18 B19 138.44(15) . . . . ?
B13 B14 B18 B21 100.96(15) . . . . ?
B13 B14 B18 B17 37.67(13) . . . . ?
B13 B17 B18 B19 -100.34(14) . . . . ?
B13 B17 B18 B14 -37.63(13) . . . . ?
B13 B17 B18 B21 -138.37(15) . . . . ?
B11 B8 B4 C1 -63.11(15) . . . . ?
B11 B8 B4 B5 -100.26(13) . . . . ?
B11 B8 B4 B3 -0.78(16) . . . . ?
B11 B8 B4 B7 36.69(12) . . . . ?
B11 B8 B5 C1 64.05(14) . . . . ?
B11 B8 B5 C2 -0.24(15) . . . . ?
B11 B8 B5 B4 100.70(13) . . . . ?
B11 B8 B5 B9 -37.88(12) . . . . ?
B11 B8 B9 C2 99.41(13) . . . . ?
B11 B8 B9 B5 137.25(13) . . . . ?
B11 B8 B9 B10 37.89(12) . . . . ?
B11 B8 B7 B4 -138.61(13) . . . . ?
B11 B8 B7 B3 -101.77(14) . . . . ?
B11 B8 B7 B6 -38.43(12) . . . . ?
B11 B9 B10 C2 135.86(13) . . . . ?
B11 B9 B10 B2 101.63(15) . . . . ?
B11 B9 B10 B6 38.05(12) . . . . ?
B11 B7 B6 B3 -138.40(13) . . . . ?
B11 B7 B6 B2 -100.56(14) . . . . ?
B11 B7 B6 B10 -37.19(12) . . . . ?
B11 B10 B6 B3 100.01(14) . . . . ?
B11 B10 B6 B2 137.25(13) . . . . ?
B11 B10 B6 B7 37.00(12) . . . . ?
B2 C1 C2 C3 109.48(16) . . . . ?
B2 C1 C2 B5 -144.56(13) . . . . ?
B2 C1 C2 B9 -106.11(14) . . . . ?
B2 C1 C2 B10 -37.99(12) . . . . ?
B2 C1 B1 C7 36.77(18) . . . . ?
B2 C1 B1 C4 171.29(12) . . . . ?
B2 C1 B4 B8 62.61(14) . . . . ?
B2 C1 B4 B5 100.00(12) . . . . ?
B2 C1 B4 B3 -38.45(12) . . . . ?
B2 C1 B4 B7 -0.66(15) . . . . ?
B2 C1 B5 C2 31.32(12) . . . . ?
B2 C1 B5 B8 -67.12(14) . . . . ?
B2 C1 B5 B4 -104.27(13) . . . . ?
B2 C1 B5 B9 -4.16(16) . . . . ?
B2 C1 B3 B4 138.78(12) . . . . ?
B2 C1 B3 B7 100.67(13) . . . . ?
B2 C1 B3 B6 36.85(12) . . . . ?
B2 C2 B5 C1 -32.57(11) . . . . ?
B2 C2 B5 B8 68.87(15) . . . . ?
B2 C2 B5 B4 6.18(16) . . . . ?
B2 C2 B5 B9 107.14(14) . . . . ?
B2 C2 B9 B8 -64.17(15) . . . . ?
B2 C2 B9 B5 -102.81(13) . . . . ?
B2 C2 B9 B11 -0.85(16) . . . . ?
B2 C2 B9 B10 37.99(13) . . . . ?
B2 C2 B10 B9 -140.96(13) . . . . ?
B2 C2 B10 B11 -102.15(14) . . . . ?
B2 C2 B10 B6 -38.66(12) . . . . ?
B2 B3 B7 B8 63.42(15) . . . . ?
B2 B3 B7 B4 100.61(13) . . . . ?
B2 B3 B7 B11 -0.65(16) . . . . ?
B2 B3 B7 B6 -38.23(12) . . . . ?
B2 B3 B6 B11 100.53(15) . . . . ?
B2 B3 B6 B7 137.29(13) . . . . ?
B2 B3 B6 B10 37.44(12) . . . . ?
B2 B10 B6 B3 -37.24(12) . . . . ?
B2 B10 B6 B11 -137.25(13) . . . . ?
B2 B10 B6 B7 -100.25(13) . . . . ?
B15 C4 C5 C6 -105.67(16) . . . . ?
B15 C4 C5 B12 144.49(13) . . . . ?
B15 C4 C5 B20 38.82(13) . . . . ?
B15 C4 C5 B16 106.16(15) . . . . ?
B15 C4 B1 C7 -68.74(15) . . . . ?
B15 C4 B1 C1 154.00(13) . . . . ?
B15 C4 B12 C5 -31.01(12) . . . . ?
B15 C4 B12 B13 105.17(13) . . . . ?
B15 C4 B12 B16 4.68(17) . . . . ?
B15 C4 B12 B17 67.77(15) . . . . ?
B15 C4 B13 B12 -99.29(13) . . . . ?
B15 C4 B13 B14 38.44(12) . . . . ?
B15 C4 B13 B17 -61.58(16) . . . . ?
B15 C4 B13 B18 1.71(17) . . . . ?
B15 C4 B14 B13 -138.65(13) . . . . ?
B15 C4 B14 B19 -37.67(13) . . . . ?
B15 C4 B14 B18 -101.70(14) . . . . ?
B15 C5 B12 C4 33.31(12) . . . . ?
B15 C5 B12 B13 -4.24(16) . . . . ?
B15 C5 B12 B16 -106.18(15) . . . . ?
B15 C5 B12 B17 -67.06(16) . . . . ?
B15 C5 B20 B19 38.69(13) . . . . ?
B15 C5 B20 B16 141.74(15) . . . . ?
B15 C5 B20 B21 102.24(16) . . . . ?
B15 C5 B16 B12 104.07(14) . . . . ?
B15 C5 B16 B20 -37.05(14) . . . . ?
B15 C5 B16 B21 2.12(18) . . . . ?
B15 C5 B16 B17 64.83(16) . . . . ?
B15 B20 B19 B14 36.54(13) . . . . ?
B15 B20 B19 B21 136.94(14) . . . . ?
B15 B20 B19 B18 99.77(14) . . . . ?
B15 B20 B16 C5 33.22(13) . . . . ?
B15 B20 B16 B12 -1.1(2) . . . . ?
B15 B20 B16 B21 -102.14(16) . . . . ?
B15 B20 B16 B17 -64.56(17) . . . . ?
B15 B20 B21 B19 -38.93(13) . . . . ?
B15 B20 B21 B16 99.39(14) . . . . ?
B15 B20 B21 B17 62.10(18) . . . . ?
B15 B20 B21 B18 -1.38(19) . . . . ?
B15 B19 B14 C4 37.41(12) . . . . ?
B15 B19 B14 B13 99.54(14) . . . . ?
B15 B19 B14 B18 137.07(15) . . . . ?
B15 B19 B21 B20 38.19(13) . . . . ?
B15 B19 B21 B16 1.32(19) . . . . ?
B15 B19 B21 B17 -61.71(19) . . . . ?
B15 B19 B21 B18 -99.84(14) . . . . ?
B15 B19 B18 B13 -0.80(19) . . . . ?
B15 B19 B18 B14 -37.74(13) . . . . ?
B15 B19 B18 B21 100.31(16) . . . . ?
B15 B19 B18 B17 62.34(17) . . . . ?
B15 B14 B18 B13 -99.66(14) . . . . ?
B15 B14 B18 B19 38.78(13) . . . . ?
B15 B14 B18 B21 1.30(18) . . . . ?
B15 B14 B18 B17 -61.99(17) . . . . ?
B7 B8 B4 C1 -99.80(13) . . . . ?
B7 B8 B4 B5 -136.95(13) . . . . ?
B7 B8 B4 B3 -37.47(12) . . . . ?
B7 B8 B5 C1 1.50(15) . . . . ?
B7 B8 B5 C2 -62.78(14) . . . . ?
B7 B8 B5 B4 38.15(11) . . . . ?
B7 B8 B5 B9 -100.43(13) . . . . ?
B7 B8 B9 C2 62.40(15) . . . . ?
B7 B8 B9 B5 100.24(13) . . . . ?
B7 B8 B9 B11 -37.02(11) . . . . ?
B7 B8 B9 B10 0.87(16) . . . . ?
B7 B8 B11 B9 138.11(13) . . . . ?
B7 B8 B11 B10 100.57(14) . . . . ?
B7 B8 B11 B6 37.97(13) . . . . ?
B7 B4 B5 C1 99.86(12) . . . . ?
B7 B4 B5 C2 59.89(15) . . . . ?
B7 B4 B5 B8 -38.34(12) . . . . ?
B7 B4 B5 B9 -1.48(16) . . . . ?
B7 B4 B3 C1 -137.57(12) . . . . ?
B7 B4 B3 B2 -101.02(13) . . . . ?
B7 B4 B3 B6 -37.23(13) . . . . ?
B7 B3 B2 C1 -100.64(13) . . . . ?
B7 B3 B2 C2 -60.05(15) . . . . ?
B7 B3 B2 B10 1.25(16) . . . . ?
B7 B3 B2 B6 38.30(12) . . . . ?
B7 B3 B6 B11 -36.76(13) . . . . ?
B7 B3 B6 B2 -137.29(13) . . . . ?
B7 B3 B6 B10 -99.85(14) . . . . ?
B7 B11 B10 C2 62.48(15) . . . . ?
B7 B11 B10 B9 100.62(13) . . . . ?
B7 B11 B10 B2 0.97(17) . . . . ?
B7 B11 B10 B6 -37.38(12) . . . . ?
B7 B11 B6 B3 36.93(12) . . . . ?
B7 B11 B6 B2 99.93(14) . . . . ?
B7 B11 B6 B10 138.09(13) . . . . ?
B20 C5 B12 C4 102.28(14) . . . . ?
B20 C5 B12 B13 64.72(16) . . . . ?
B20 C5 B12 B16 -37.22(14) . . . . ?
B20 C5 B12 B17 1.91(17) . . . . ?
B20 C5 B15 C4 -138.99(13) . . . . ?
B20 C5 B15 B19 -38.07(13) . . . . ?
B20 C5 B15 B14 -100.84(14) . . . . ?
B20 C5 B16 B12 141.11(15) . . . . ?
B20 C5 B16 B21 39.17(13) . . . . ?
B20 C5 B16 B17 101.88(16) . . . . ?
B20 B15 B19 B14 -138.75(14) . . . . ?
B20 B15 B19 B21 -38.15(13) . . . . ?
B20 B15 B19 B18 -100.71(16) . . . . ?
B20 B15 B14 C4 -101.96(14) . . . . ?
B20 B15 B14 B13 -65.86(15) . . . . ?
B20 B15 B14 B19 36.54(13) . . . . ?
B20 B15 B14 B18 -2.14(17) . . . . ?
B20 B19 B14 C4 0.61(18) . . . . ?
B20 B19 B14 B13 62.75(17) . . . . ?
B20 B19 B14 B15 -36.80(13) . . . . ?
B20 B19 B14 B18 100.28(16) . . . . ?
B20 B19 B21 B16 -36.87(13) . . . . ?
B20 B19 B21 B17 -99.91(16) . . . . ?
B20 B19 B21 B18 -138.03(14) . . . . ?
B20 B19 B18 B13 -63.82(17) . . . . ?
B20 B19 B18 B14 -100.76(14) . . . . ?
B20 B19 B18 B21 37.30(13) . . . . ?
B20 B19 B18 B17 -0.68(17) . . . . ?
B20 B16 B21 B19 36.77(13) . . . . ?
B20 B16 B21 B17 138.00(14) . . . . ?
B20 B16 B21 B18 100.32(15) . . . . ?
B20 B16 B17 B12 100.59(14) . . . . ?
B20 B16 B17 B13 63.43(16) . . . . ?
B20 B16 B17 B21 -37.48(13) . . . . ?
B20 B16 B17 B18 -0.07(17) . . . . ?
B20 B21 B17 B12 -0.2(2) . . . . ?
B20 B21 B17 B13 -63.45(19) . . . . ?
B20 B21 B17 B16 37.19(14) . . . . ?
B20 B21 B17 B18 -100.73(16) . . . . ?
B20 B21 B18 B13 63.17(18) . . . . ?
B20 B21 B18 B19 -37.12(13) . . . . ?
B20 B21 B18 B14 0.06(19) . . . . ?
B20 B21 B18 B17 100.33(15) . . . . ?
B10 C2 B5 C1 -101.66(13) . . . . ?
B10 C2 B5 B8 -0.23(16) . . . . ?
B10 C2 B5 B4 -62.91(15) . . . . ?
B10 C2 B5 B9 38.04(13) . . . . ?
B10 C2 B9 B8 -102.16(14) . . . . ?
B10 C2 B9 B5 -140.80(13) . . . . ?
B10 C2 B9 B11 -38.84(12) . . . . ?
B10 C2 B2 C1 139.96(13) . . . . ?
B10 C2 B2 B3 100.86(14) . . . . ?
B10 C2 B2 B6 38.20(12) . . . . ?
B10 B9 B11 B8 -137.76(13) . . . . ?
B10 B9 B11 B7 -100.41(14) . . . . ?
B10 B9 B11 B6 -37.11(12) . . . . ?
B10 B11 B7 B8 -100.33(14) . . . . ?
B10 B11 B7 B4 -63.09(16) . . . . ?
B10 B11 B7 B3 -0.20(16) . . . . ?
B10 B11 B7 B6 37.08(12) . . . . ?
B10 B11 B6 B3 -101.16(14) . . . . ?
B10 B11 B6 B2 -38.16(12) . . . . ?
B10 B11 B6 B7 -138.09(13) . . . . ?
B10 B2 B6 B3 138.26(13) . . . . ?
B10 B2 B6 B11 37.96(12) . . . . ?
B10 B2 B6 B7 100.44(14) . . . . ?
B19 B15 B20 C5 136.45(14) . . . . ?
B19 B15 B20 B16 102.87(16) . . . . ?
B19 B15 B20 B21 38.98(14) . . . . ?
B19 B15 B14 C4 -138.50(14) . . . . ?
B19 B15 B14 B13 -102.40(14) . . . . ?
B19 B15 B14 B18 -38.68(13) . . . . ?
B19 B20 B16 C5 97.42(14) . . . . ?
B19 B20 B16 B12 63.12(18) . . . . ?
B19 B20 B16 B21 -37.94(13) . . . . ?
B19 B20 B16 B17 -0.35(17) . . . . ?
B19 B20 B21 B16 138.32(14) . . . . ?
B19 B20 B21 B17 101.03(16) . . . . ?
B19 B20 B21 B18 37.54(13) . . . . ?
B19 B14 B18 B13 -138.44(15) . . . . ?
B19 B14 B18 B21 -37.49(14) . . . . ?
B19 B14 B18 B17 -100.78(16) . . . . ?
B19 B21 B17 B12 62.35(19) . . . . ?
B19 B21 B17 B13 -0.9(2) . . . . ?
B19 B21 B17 B16 99.78(16) . . . . ?
B19 B21 B17 B18 -38.14(14) . . . . ?
B19 B21 B18 B13 100.29(15) . . . . ?
B19 B21 B18 B14 37.17(13) . . . . ?
B19 B21 B18 B17 137.45(14) . . . . ?
B6 B3 B2 C1 -138.93(13) . . . . ?
B6 B3 B2 C2 -98.35(13) . . . . ?
B6 B3 B2 B10 -37.05(12) . . . . ?
B6 B3 B7 B8 101.65(14) . . . . ?
B6 B3 B7 B4 138.84(13) . . . . ?
B6 B3 B7 B11 37.57(12) . . . . ?
B6 B11 B7 B8 -137.41(13) . . . . ?
B6 B11 B7 B4 -100.18(14) . . . . ?
B6 B11 B7 B3 -37.28(12) . . . . ?
B6 B11 B10 C2 99.86(13) . . . . ?
B6 B11 B10 B9 138.00(13) . . . . ?
B6 B11 B10 B2 38.35(12) . . . . ?
B6 B2 B10 C2 -136.22(13) . . . . ?
B6 B2 B10 B9 -101.98(15) . . . . ?
B6 B2 B10 B11 -38.62(12) . . . . ?
B16 C5 B12 C4 139.49(14) . . . . ?
B16 C5 B12 B13 101.94(14) . . . . ?
B16 C5 B12 B17 39.13(13) . . . . ?
B16 C5 B15 C4 -102.22(13) . . . . ?
B16 C5 B15 B20 36.77(14) . . . . ?
B16 C5 B15 B19 -1.30(17) . . . . ?
B16 C5 B15 B14 -64.07(16) . . . . ?
B16 C5 B20 B15 -141.74(15) . . . . ?
B16 C5 B20 B19 -103.05(16) . . . . ?
B16 C5 B20 B21 -39.50(14) . . . . ?
B16 B12 B13 C4 100.47(13) . . . . ?
B16 B12 B13 B14 63.40(15) . . . . ?
B16 B12 B13 B17 -37.34(12) . . . . ?
B16 B12 B13 B18 0.30(17) . . . . ?
B16 B12 B17 B13 138.28(14) . . . . ?
B16 B12 B17 B21 37.50(14) . . . . ?
B16 B12 B17 B18 100.57(15) . . . . ?
B16 B20 B19 B15 -99.14(14) . . . . ?
B16 B20 B19 B14 -62.60(17) . . . . ?
B16 B20 B19 B21 37.80(13) . . . . ?
B16 B20 B19 B18 0.64(17) . . . . ?
B16 B20 B21 B19 -138.32(14) . . . . ?
B16 B20 B21 B17 -37.29(13) . . . . ?
B16 B20 B21 B18 -100.78(15) . . . . ?
B16 B21 B17 B12 -37.43(13) . . . . ?
B16 B21 B17 B13 -100.64(15) . . . . ?
B16 B21 B17 B18 -137.92(14) . . . . ?
B16 B21 B18 B13 0.32(19) . . . . ?
B16 B21 B18 B19 -99.97(15) . . . . ?
B16 B21 B18 B14 -62.79(17) . . . . ?
B16 B21 B18 B17 37.48(13) . . . . ?
B16 B17 B18 B13 100.80(14) . . . . ?
B16 B17 B18 B19 0.46(17) . . . . ?
B16 B17 B18 B14 63.18(17) . . . . ?
B16 B17 B18 B21 -37.57(13) . . . . ?
B14 C4 C5 C6 -144.84(14) . . . . ?
B14 C4 C5 B12 105.32(13) . . . . ?
B14 C4 C5 B15 -39.17(12) . . . . ?
B14 C4 C5 B20 -0.35(16) . . . . ?
B14 C4 C5 B16 66.99(15) . . . . ?
B14 C4 B1 C7 0.55(18) . . . . ?
B14 C4 B1 C1 -136.71(13) . . . . ?
B14 C4 B12 C5 -96.33(13) . . . . ?
B14 C4 B12 B13 39.85(12) . . . . ?
B14 C4 B12 B16 -60.64(16) . . . . ?
B14 C4 B12 B17 2.45(16) . . . . ?
B14 C4 B13 B12 -137.73(12) . . . . ?
B14 C4 B13 B17 -100.03(14) . . . . ?
B14 C4 B13 B18 -36.73(13) . . . . ?
B14 C4 B15 C5 136.20(13) . . . . ?
B14 C4 B15 B20 99.53(15) . . . . ?
B14 C4 B15 B19 36.83(13) . . . . ?
B14 B13 B17 B12 -100.08(14) . . . . ?
B14 B13 B17 B16 -62.85(17) . . . . ?
B14 B13 B17 B21 0.64(18) . . . . ?
B14 B13 B17 B18 37.73(13) . . . . ?
B14 B13 B18 B19 -36.82(13) . . . . ?
B14 B13 B18 B21 -100.35(15) . . . . ?
B14 B13 B18 B17 -137.59(15) . . . . ?
B14 B15 B20 C5 99.66(14) . . . . ?
B14 B15 B20 B19 -36.79(13) . . . . ?
B14 B15 B20 B16 66.08(18) . . . . ?
B14 B15 B20 B21 2.19(18) . . . . ?
B14 B15 B19 B20 138.75(14) . . . . ?
B14 B15 B19 B21 100.60(15) . . . . ?
B14 B15 B19 B18 38.04(14) . . . . ?
B14 B19 B21 B20 100.66(15) . . . . ?
B14 B19 B21 B16 63.79(18) . . . . ?
B14 B19 B21 B17 0.8(2) . . . . ?
B14 B19 B21 B18 -37.37(14) . . . . ?
B14 B19 B18 B13 36.94(13) . . . . ?
B14 B19 B18 B21 138.06(15) . . . . ?
B14 B19 B18 B17 100.08(14) . . . . ?
B21 B20 B19 B15 -136.94(14) . . . . ?
B21 B20 B19 B14 -100.40(15) . . . . ?
B21 B20 B19 B18 -37.17(13) . . . . ?
B21 B20 B16 C5 135.36(14) . . . . ?
B21 B20 B16 B12 101.06(16) . . . . ?
B21 B20 B16 B17 37.58(13) . . . . ?
B21 B19 B14 C4 -62.49(18) . . . . ?
B21 B19 B14 B13 -0.36(19) . . . . ?
B21 B19 B14 B15 -99.90(16) . . . . ?
B21 B19 B14 B18 37.17(15) . . . . ?
B21 B19 B18 B13 -101.12(16) . . . . ?
B21 B19 B18 B14 -138.06(15) . . . . ?
B21 B19 B18 B17 -37.97(13) . . . . ?
B21 B16 B17 B12 138.08(14) . . . . ?
B21 B16 B17 B13 100.91(15) . . . . ?
B21 B16 B17 B18 37.41(13) . . . . ?
B21 B17 B18 B13 138.37(15) . . . . ?
B21 B17 B18 B19 38.04(13) . . . . ?
B21 B17 B18 B14 100.75(16) . . . . ?
B17 B12 B13 C4 137.81(13) . . . . ?
B17 B12 B13 B14 100.74(14) . . . . ?
B17 B12 B13 B18 37.64(13) . . . . ?
B17 B12 B16 C5 -135.34(14) . . . . ?
B17 B12 B16 B20 -100.88(17) . . . . ?
B17 B12 B16 B21 -37.56(13) . . . . ?
B17 B13 B14 C4 100.90(14) . . . . ?
B17 B13 B14 B15 64.05(16) . . . . ?
B17 B13 B14 B19 -0.17(18) . . . . ?
B17 B13 B14 B18 -37.78(14) . . . . ?
B17 B13 B18 B19 100.78(16) . . . . ?
B17 B13 B18 B14 137.59(15) . . . . ?
B17 B13 B18 B21 37.24(13) . . . . ?
B17 B16 B21 B20 -138.00(14) . . . . ?
B17 B16 B21 B19 -101.23(15) . . . . ?
B17 B16 B21 B18 -37.68(13) . . . . ?
B17 B21 B18 B13 -37.16(13) . . . . ?
B17 B21 B18 B19 -137.45(14) . . . . ?
B17 B21 B18 B14 -100.27(14) . . . . ?
B18 B13 B14 C4 138.68(14) . . . . ?
B18 B13 B14 B15 101.83(15) . . . . ?
B18 B13 B14 B19 37.61(14) . . . . ?
B18 B13 B17 B12 -137.81(14) . . . . ?
B18 B13 B17 B16 -100.58(15) . . . . ?
B18 B13 B17 B21 -37.09(14) . . . . ?
B18 B19 B14 C4 -99.67(15) . . . . ?
B18 B19 B14 B13 -37.53(14) . . . . ?
B18 B19 B14 B15 -137.07(15) . . . . ?
B18 B19 B21 B20 138.03(14) . . . . ?
B18 B19 B21 B16 101.16(15) . . . . ?
B18 B19 B21 B17 38.12(14) . . . . ?
B18 B21 B17 B12 100.49(15) . . . . ?
B18 B21 B17 B13 37.28(13) . . . . ?
B18 B21 B17 B16 137.92(14) . . . . ?
